data_4515284
loop_
_publ_author_name
'Lee, Soochan'
'Lee, Jeong Hyeon'
'Kim, Jin Chul'
'Lee, Sungmin'
'Kwak, Sang Kyu'
'Choe, Wonyoung'

_publ_section_title
;
 Porous Zr<sub>6</sub>L<sub>3</sub> Metallocage with Synergetic Binding
 Centers for CO<sub>2</sub>.
;
_journal_issue 10
_journal_name_full 'ACS applied materials &amp; interfaces'
_journal_page_first 8685
_journal_page_last 8691
_journal_paper_doi 10.1021/acsami.7b18836
_journal_volume 10
_journal_year 2018
_chemical_formula_sum 'C72 H60 Cl2 N0 O26 S3 Zr6'
_chemical_formula_weight 2055.60
_space_group_crystal_system monoclinic
_space_group_IT_number 4
_space_group_name_Hall 'P 2yb'
_space_group_name_H-M_alt 'P 1 21 1'
_atom_sites_solution_hydrogens geom
_audit_creation_method SHELXL-2014/7
_cell_angle_alpha 90
_cell_angle_beta 94.91(3)
_cell_angle_gamma 90
_cell_formula_units_Z 4
_cell_length_a 13.093(3)
_cell_length_b 20.800(4)
_cell_length_c 39.643(8)
_cell_measurement_reflns_used 60607
_cell_measurement_temperature 100(2)
_cell_measurement_theta_max 30.071
_cell_measurement_theta_min 1.831
_cell_volume 10757(4)
_computing_cell_refinement HKL3000
_computing_data_collection 'PAL BL2D-SMC Program'
_computing_data_reduction HKL3000
_computing_molecular_graphics ORTEP
_computing_publication_material CIFTAB
_computing_structure_refinement 'SHELXL-2014/7 (Sheldrick, 2014)'
_computing_structure_solution SHELXS
_diffrn_ambient_temperature 100(2)
_diffrn_measured_fraction_theta_full 0.99
_diffrn_measured_fraction_theta_max 0.895
_diffrn_measurement_device_type 'Bruker APEX-II CCD'
_diffrn_measurement_method '\w scans'
_diffrn_radiation_type MoK\a
_diffrn_radiation_wavelength 0.71073
_diffrn_reflns_av_R_equivalents 0.0262
_diffrn_reflns_av_unetI/netI 0.0367
_diffrn_reflns_Laue_measured_fraction_full 0.914
_diffrn_reflns_Laue_measured_fraction_max 0.895
_diffrn_reflns_limit_h_max 18
_diffrn_reflns_limit_h_min -18
_diffrn_reflns_limit_k_max 26
_diffrn_reflns_limit_k_min -26
_diffrn_reflns_limit_l_max 55
_diffrn_reflns_limit_l_min -55
_diffrn_reflns_number 94798
_diffrn_reflns_point_group_measured_fraction_full 0.878
_diffrn_reflns_point_group_measured_fraction_max 0.857
_diffrn_reflns_theta_full 25.242
_diffrn_reflns_theta_max 30.071
_diffrn_reflns_theta_min 1.831
_diffrn_source 'fine-focus sealed tube'
_exptl_absorpt_coefficient_mu 0.724
_exptl_absorpt_correction_T_max 0.869
_exptl_absorpt_correction_T_min 0.869
_exptl_absorpt_correction_type multi-scan
_exptl_absorpt_process_details HKL3000
_exptl_crystal_colour Clear
_exptl_crystal_density_diffrn 1.269
_exptl_crystal_description Cubic
_exptl_crystal_F_000 4088
_exptl_crystal_size_max 0.200
_exptl_crystal_size_mid 0.200
_exptl_crystal_size_min 0.200
_refine_diff_density_max 0.911
_refine_diff_density_min -2.785
_refine_diff_density_rms 0.135
_refine_ls_abs_structure_details
;
 Classical Flack method preferred over Parsons because s.u. lower.
;
_refine_ls_abs_structure_Flack 0.04(3)
_refine_ls_extinction_method none
_refine_ls_goodness_of_fit_ref 1.078
_refine_ls_hydrogen_treatment constr
_refine_ls_matrix_type full
_refine_ls_number_parameters 1963
_refine_ls_number_reflns 54166
_refine_ls_number_restraints 1
_refine_ls_restrained_S_all 1.078
_refine_ls_R_factor_all 0.0600
_refine_ls_R_factor_gt 0.0569
_refine_ls_shift/su_max 0.008
_refine_ls_shift/su_mean 0.001
_refine_ls_structure_factor_coef Fsqd
_refine_ls_weighting_details 'w=1/[\s^2^(Fo^2^)+(0.1063P)^2^+6.0082P] where P=(Fo^2^+2Fc^2^)/3'
_refine_ls_weighting_scheme calc
_refine_ls_wR_factor_gt 0.1486
_refine_ls_wR_factor_ref 0.1506
_reflns_Friedel_coverage 0.867
_reflns_Friedel_fraction_full 0.841
_reflns_Friedel_fraction_max 0.817
_reflns_number_gt 50912
_reflns_number_total 54166
_reflns_threshold_expression 'I > 2\s(I)'
_cod_data_source_file am7b18836_si_002.cif
_cod_data_source_block p21_a_sqd
_cod_depositor_comments
;
The following automatic conversions were performed:

data item '_exptl_absorpt_correction_type' value 'Multi-scan' was
changed to 'multi-scan' in accordance with the
/home/data/users/saulius/crontab/automatic-downloads/current/ACS/lib/dictionaries/cif_core.dic
dictionary named 'cif_core.dic' version 2.4.2 last updated on
2011-04-26.

Automatic conversion script
Id: cif_fix_values 6909 2019-04-08 15:41:33Z antanas 
;
_cod_original_sg_symbol_H-M 'P 21'
_cod_database_code 4515284
_shelx_shelxl_version_number 2014/7
_shelx_space_group_comment
;
The symmetry employed for this shelxl refinement is uniquely defined
by the following loop, which should always be used as a source of
symmetry information in preference to the above space-group names.
They are only intended as comments.
;
_shelx_estimated_absorpt_t_min 0.869
_shelx_estimated_absorpt_t_max 0.869
_platon_squeeze_void_probe_radius 1.20

loop_
_space_group_symop_operation_xyz
'x, y, z'
'-x, y+1/2, -z'

loop_
_atom_site_label
_atom_site_type_symbol
_atom_site_fract_x
_atom_site_fract_y
_atom_site_fract_z
_atom_site_U_iso_or_equiv
_atom_site_adp_type
_atom_site_occupancy
_atom_site_site_symmetry_order
_atom_site_calc_flag
_atom_site_refinement_flags_posn
_atom_site_refinement_flags_adp
Zr01 Zr 0.34153(4) 0.51862(3) 0.59069(2) 0.02401(10) Uani 1 1 d . .
Zr02 Zr 1.17330(4) 0.57333(3) 0.44210(2) 0.02620(10) Uani 1 1 d . .
Zr03 Zr 0.66401(4) 0.65496(3) 0.11464(2) 0.02751(11) Uani 1 1 d . .
Zr04 Zr 0.87087(4) 0.57707(3) 0.09130(2) 0.02737(10) Uani 1 1 d . .
Zr05 Zr 0.33905(4) 0.67899(3) 0.59840(2) 0.02599(10) Uani 1 1 d . .
Zr06 Zr 0.54925(4) 0.60499(3) 0.57588(2) 0.02625(10) Uani 1 1 d . .
Zr07 Zr 0.95856(4) 0.48734(3) 0.44677(2) 0.02743(10) Uani 1 1 d . .
Zr08 Zr 1.16730(4) 0.41773(3) 0.42049(2) 0.02944(11) Uani 1 1 d . .
Zr09 Zr 0.91699(4) 0.55009(3) 0.91438(2) 0.03075(11) Uani 1 1 d . .
Zr0A Zr 0.88485(4) 0.73337(3) 0.11036(2) 0.02749(11) Uani 1 1 d . .
Zr0B Zr 0.71566(5) 0.46017(3) 0.93071(2) 0.03478(13) Uani 1 1 d . .
Zr0C Zr 0.70407(5) 0.62016(3) 0.93808(2) 0.03555(13) Uani 1 1 d . .
S11F S 0.68802(13) 0.32196(9) 0.25434(4) 0.0370(3) Uani 1 1 d . .
S16G S 0.82809(12) 0.32390(9) 0.72419(3) 0.0355(3) Uani 1 1 d . .
S12I S 0.73146(14) 0.81821(9) 0.32014(3) 0.0402(4) Uani 1 1 d . .
S15K S 0.81477(14) 0.83564(9) 0.75020(4) 0.0406(4) Uani 1 1 d . .
S13L S 1.41875(12) 0.59566(12) 0.24101(4) 0.0471(5) Uani 1 1 d . .
S14M S 0.15108(12) 0.55211(12) 0.79850(4) 0.0474(5) Uani 1 1 d . .
O23H O 0.4293(2) 0.5971(2) 0.60693(8) 0.0212(6) Uani 1 1 d . .
O15H O 1.0830(3) 0.5017(2) 0.41842(9) 0.0239(7) Uani 1 1 d . .
O17H O 1.2531(3) 0.4856(2) 0.45126(9) 0.0280(7) Uani 1 1 d . .
H17H H 1.3134 0.4783 0.4658 0.034 Uiso 1 1 calc R U
O13H O 0.7126(3) 0.5932(2) 0.07665(9) 0.0295(8) Uani 1 1 d . .
H13H H 0.6729 0.5765 0.0574 0.035 Uiso 1 1 calc R U
O14H O 0.8228(3) 0.6466(2) 0.12326(9) 0.0256(7) Uani 1 1 d . .
O24H O 0.2540(3) 0.6013(2) 0.57567(9) 0.0274(7) Uani 1 1 d . .
H24H H 0.1910 0.6031 0.5619 0.033 Uiso 1 1 calc R U
O25H O 0.4478(3) 0.5336(2) 0.55421(8) 0.0251(7) Uani 1 1 d . .
H25H H 0.4498 0.5130 0.5329 0.030 Uiso 1 1 calc R U
O32H O 0.2799(3) 0.6447(2) 0.64543(9) 0.0267(7) Uani 1 1 d . .
O16H O 1.0618(3) 0.5496(2) 0.47558(9) 0.0275(7) Uani 1 1 d . .
H16H H 1.0585 0.5635 0.4983 0.033 Uiso 1 1 calc R U
O12 O 0.8641(3) 0.6159(2) 0.95043(10) 0.0327(9) Uani 1 1 d . .
H12 H 0.9035 0.6381 0.9680 0.039 Uiso 1 1 calc R U
O12H O 0.7283(3) 0.7375(2) 0.09361(9) 0.0314(8) Uani 1 1 d . .
H12H H 0.6940 0.7693 0.0797 0.038 Uiso 1 1 calc R U
O11H O 0.9141(3) 0.6667(2) 0.07174(9) 0.0289(8) Uani 1 1 d . .
H11H H 0.9405 0.6752 0.0506 0.035 Uiso 1 1 calc R U
O30H O 0.4684(3) 0.4708(2) 0.62040(9) 0.0267(7) Uani 1 1 d . .
O21C O 0.9078(3) 0.5756(2) 0.41945(10) 0.0300(8) Uani 1 1 d . .
O011 O 0.7577(3) 0.5461(2) 0.90892(10) 0.0322(9) Uani 1 1 d . .
O28H O 0.4654(3) 0.7186(2) 0.63239(9) 0.0292(8) Uani 1 1 d . .
O18H O 1.0579(3) 0.4084(2) 0.45607(10) 0.0313(8) Uani 1 1 d . .
H18H H 1.0542 0.3758 0.4727 0.038 Uiso 1 1 calc R U
O15C O 1.0185(3) 0.6914(2) 0.13859(10) 0.0322(9) Uani 1 1 d . .
O27H O 0.6056(3) 0.6686(2) 0.61713(10) 0.0293(8) Uani 1 1 d . .
O13 O 0.8747(3) 0.4713(2) 0.94351(11) 0.0337(9) Uani 1 1 d . .
H13 H 0.9176 0.4463 0.9590 0.040 Uiso 1 1 calc R U
O16C O 1.0108(3) 0.5854(2) 0.12616(10) 0.0318(9) Uani 1 1 d . .
O11C O 0.6729(3) 0.5669(2) 0.14541(10) 0.0301(8) Uani 1 1 d . .
O26H O 0.4447(3) 0.6791(2) 0.56148(9) 0.0271(7) Uani 1 1 d . .
H26H H 0.4453 0.7067 0.5424 0.033 Uiso 1 1 calc R U
O17C O 1.0440(3) 0.3914(3) 0.38192(11) 0.0357(9) Uani 1 1 d . .
O31H O 0.2812(3) 0.5362(2) 0.63961(9) 0.0276(8) Uani 1 1 d . .
O11 O 0.6798(3) 0.5341(3) 0.96446(10) 0.0357(9) Uani 1 1 d . .
H11 H 0.6577 0.5295 0.9865 0.043 Uiso 1 1 calc R U
O14C O 0.8357(3) 0.7589(2) 0.16030(10) 0.0320(8) Uani 1 1 d . .
O22C O 1.0523(3) 0.6313(2) 0.41554(10) 0.0310(8) Uani 1 1 d . .
O29H O 0.6085(3) 0.5279(2) 0.61030(10) 0.0303(8) Uani 1 1 d . .
O20C O 1.2380(3) 0.5701(2) 0.39294(10) 0.0310(8) Uani 1 1 d . .
O33H O 0.7563(3) 0.4255(3) 0.88127(11) 0.0366(9) Uani 1 1 d . .
O36H O 0.5683(4) 0.4874(3) 0.90255(12) 0.0438(11) Uani 1 1 d . .
O12C O 0.8131(3) 0.5151(2) 0.12983(9) 0.0329(9) Uani 1 1 d . .
O19C O 1.2376(3) 0.4652(2) 0.37834(10) 0.0321(8) Uani 1 1 d . .
O34H O 0.8928(3) 0.4857(2) 0.87049(10) 0.0337(9) Uani 1 1 d . .
O35H O 0.5633(4) 0.5951(3) 0.90755(12) 0.0462(13) Uani 1 1 d . .
O18C O 0.9047(3) 0.4392(2) 0.39965(10) 0.0339(9) Uani 1 1 d . .
O39S O 0.7804(4) 0.2613(3) 0.72546(11) 0.0428(11) Uani 1 1 d . .
O13C O 0.6896(3) 0.7030(2) 0.16345(10) 0.0326(9) Uani 1 1 d . .
O13S O 0.6251(4) 0.8151(3) 0.32644(12) 0.0538(16) Uani 1 1 d . .
O37H O 0.8850(4) 0.6273(2) 0.87798(10) 0.0356(9) Uani 1 1 d . .
O41S O 0.1047(4) 0.4890(4) 0.79927(13) 0.066(2) Uani 1 1 d . .
O40S O 0.9295(4) 0.3297(3) 0.71428(11) 0.0460(13) Uani 1 1 d . .
O38H O 0.7385(4) 0.6734(3) 0.89216(11) 0.0455(12) Uani 1 1 d . .
O15S O 1.4691(4) 0.6564(4) 0.24573(13) 0.064(2) Uani 1 1 d . .
C147 C 0.2433(4) 0.5797(3) 0.69202(13) 0.0293(10) Uani 1 1 d . .
O12S O 0.5848(4) 0.3244(3) 0.26291(13) 0.0482(13) Uani 1 1 d . .
O42S O 0.0952(4) 0.6079(4) 0.80737(12) 0.0596(18) Uani 1 1 d . .
O43S O 0.7609(5) 0.8937(3) 0.75825(13) 0.0512(14) Uani 1 1 d . .
O16S O 1.4752(4) 0.5413(4) 0.23023(13) 0.070(2) Uani 1 1 d . .
O14S O 0.7881(5) 0.8775(3) 0.32464(12) 0.0521(14) Uani 1 1 d . .
C51 C 0.3249(6) 0.7948(4) 0.58161(18) 0.0409(14) Uani 1 1 d . .
H51 H 0.3831 0.8227 0.5758 0.049 Uiso 1 1 calc R U
O11S O 0.7281(4) 0.2626(3) 0.24321(12) 0.0458(12) Uani 1 1 d . .
C11P C 0.2082(5) 0.4289(3) 0.59685(14) 0.0341(12) Uani 1 1 d . .
H11P H 0.1692 0.4216 0.6171 0.041 Uiso 1 1 calc R U
C44B C 0.7691(5) 0.3500(3) 0.28950(14) 0.0346(12) Uani 1 1 d . .
C12P C 0.3024(5) 0.3981(3) 0.59029(14) 0.0318(11) Uani 1 1 d . .
H12P H 0.3395 0.3646 0.6047 0.038 Uiso 1 1 calc R U
C41P C 0.8332(6) 0.4844(4) 0.05043(18) 0.0424(14) Uani 1 1 d . .
H41P H 0.7647 0.4642 0.0443 0.051 Uiso 1 1 calc R U
C52C C 0.1768(5) 0.7383(4) 0.57479(17) 0.0397(14) Uani 1 1 d . .
H52C H 0.1135 0.7173 0.5640 0.048 Uiso 1 1 calc R U
C91P C 1.0909(5) 0.5013(4) 0.93295(15) 0.0371(13) Uani 1 1 d . .
H91P H 1.1027 0.4572 0.9426 0.045 Uiso 1 1 calc R U
C148 C 0.6349(5) 0.8089(3) 0.71257(14) 0.0354(12) Uani 1 1 d . .
H148 H 0.6038 0.8376 0.7273 0.042 Uiso 1 1 calc R U
C51B C 1.2519(4) 0.5243(3) 0.37264(14) 0.0327(12) Uani 1 1 d . .
C11A C 0.9511(5) 0.8470(4) 0.12307(16) 0.0416(14) Uani 1 1 d . .
H11A H 0.9548 0.8689 0.1456 0.050 Uiso 1 1 calc R U
O44S O 0.9180(4) 0.8387(3) 0.74197(14) 0.0538(15) Uani 1 1 d . .
C42B C 0.7435(5) 0.7108(4) 0.35896(16) 0.0392(14) Uani 1 1 d . .
H42B H 0.6712 0.7087 0.3544 0.047 Uiso 1 1 calc R U
C38B C 0.9019(5) 0.6687(3) 0.38534(14) 0.0344(12) Uani 1 1 d . .
C149 C 0.2219(5) 0.6325(4) 0.71115(14) 0.0366(13) Uani 1 1 d . .
H149 H 0.2263 0.6744 0.7018 0.044 Uiso 1 1 calc R U
C14B C 0.7577(5) 0.7559(4) 0.21228(14) 0.0363(13) Uani 1 1 d . .
C37B C 1.2907(4) 0.5421(3) 0.33921(13) 0.0316(11) Uani 1 1 d . .
C52B C 0.9577(4) 0.6211(3) 0.40844(13) 0.0313(11) Uani 1 1 d . .
C92P C 1.0901(5) 0.5878(4) 0.89699(17) 0.0405(14) Uani 1 1 d . .
H92P H 1.1011 0.6146 0.8767 0.049 Uiso 1 1 calc R U
C12A C 0.8689(6) 0.8514(4) 0.09741(17) 0.0406(14) Uani 1 1 d . .
H12A H 0.8054 0.8776 0.0990 0.049 Uiso 1 1 calc R U
C150 C 0.6234(4) 0.7362(3) 0.66494(13) 0.0298(10) Uani 1 1 d . .
C71P C 0.8537(5) 0.5147(4) 0.49542(15) 0.0359(12) Uani 1 1 d . .
H71P H 0.8645 0.5526 0.5109 0.043 Uiso 1 1 calc R U
C167 C 0.5629(4) 0.4844(3) 0.62549(12) 0.0275(10) Uani 1 1 d . .
C93P C 1.0963(5) 0.5184(4) 0.89865(15) 0.0367(13) Uani 1 1 d . .
H93P H 1.1122 0.4889 0.8799 0.044 Uiso 1 1 calc R U
C39B C 0.7979(5) 0.7587(3) 0.34590(14) 0.0371(13) Uani 1 1 d . .
C53X C 0.2562(5) 0.7614(4) 0.55772(16) 0.0387(13) Uani 1 1 d . .
H53X H 0.2590 0.7615 0.5326 0.046 Uiso 1 1 calc R U
C13P C 0.1741(5) 0.4655(3) 0.56823(15) 0.0322(11) Uani 1 1 d . .
H13P H 0.1061 0.4875 0.5647 0.039 Uiso 1 1 calc R U
C45B C 0.7323(5) 0.3976(4) 0.31038(17) 0.0415(14) Uani 1 1 d . .
H45B H 0.6667 0.4163 0.3050 0.050 Uiso 1 1 calc R U
C94P C 1.0802(5) 0.6111(4) 0.92965(16) 0.0393(14) Uani 1 1 d . .
H94P H 1.0847 0.6573 0.9366 0.047 Uiso 1 1 calc R U
C14P C 0.2443(5) 0.4565(3) 0.54301(13) 0.0339(12) Uani 1 1 d . .
H14P H 0.2336 0.4704 0.5188 0.041 Uiso 1 1 calc R U
C11B C 0.7392(5) 0.5226(3) 0.14813(13) 0.0311(11) Uani 1 1 d . .
C95P C 1.0811(5) 0.5583(4) 0.95184(15) 0.0394(14) Uani 1 1 d . .
H95P H 1.0863 0.5611 0.9771 0.047 Uiso 1 1 calc R U
C151 C 0.1901(5) 0.5633(4) 0.75715(13) 0.0371(14) Uani 1 1 d . .
C126 C 0.7514(5) 0.3395(4) 0.78599(14) 0.0378(13) Uani 1 1 d . .
H126 H 0.7025 0.3074 0.7789 0.045 Uiso 1 1 calc R U
C15B C 0.7015(5) 0.3803(3) 0.22283(14) 0.0347(12) Uani 1 1 d . .
C32B C 1.3114(6) 0.6063(4) 0.33249(15) 0.0404(14) Uani 1 1 d . .
H32B H 1.2990 0.6384 0.3487 0.049 Uiso 1 1 calc R U
C152 C 0.6477(5) 0.3538(4) 0.68760(16) 0.0388(14) Uani 1 1 d . .
H152 H 0.6213 0.3157 0.6967 0.047 Uiso 1 1 calc R U
C43B C 0.7953(5) 0.6647(4) 0.37898(16) 0.0373(13) Uani 1 1 d . .
H43B H 0.7587 0.6306 0.3884 0.045 Uiso 1 1 calc R U
C61P C 0.7264(5) 0.5746(4) 0.55647(18) 0.0436(15) Uani 1 1 d . .
H61P H 0.7752 0.5424 0.5675 0.052 Uiso 1 1 calc R U
C166 C 0.2714(4) 0.5877(3) 0.65640(12) 0.0260(10) Uani 1 1 d . .
C127 C 0.8249(5) 0.3600(4) 0.76474(14) 0.0375(13) Uani 1 1 d . .
C128 C 0.8079(6) 0.7056(4) 0.84132(14) 0.0404(14) Uani 1 1 d . .
C72P C 0.7829(5) 0.5112(4) 0.46644(16) 0.0395(14) Uani 1 1 d . .
H72P H 0.7366 0.5468 0.4577 0.047 Uiso 1 1 calc R U
C13A C 0.8981(6) 0.8228(4) 0.06798(16) 0.0414(15) Uani 1 1 d . .
H13A H 0.8596 0.8253 0.0451 0.050 Uiso 1 1 calc R U
C54G C 0.2851(6) 0.7922(4) 0.61288(17) 0.0458(16) Uani 1 1 d . .
H54G H 0.3107 0.8171 0.6335 0.055 Uiso 1 1 calc R U
C153 C 0.5773(5) 0.7785(3) 0.68624(14) 0.0336(12) Uani 1 1 d . .
H153 H 0.5058 0.7866 0.6827 0.040 Uiso 1 1 calc R U
C154 C 0.7405(5) 0.7960(3) 0.71692(14) 0.0351(12) Uani 1 1 d . .
C03K C 0.5716(8) 0.6681(5) 0.9733(2) 0.058(2) Uani 1 1 d . .
H03K H 0.5054 0.6467 0.9775 0.069 Uiso 1 1 calc R U
C42P C 0.9100(7) 0.4616(4) 0.07511(18) 0.0472(16) Uani 1 1 d . .
H42P H 0.9035 0.4231 0.0899 0.057 Uiso 1 1 calc R U
C16B C 0.7436(5) 0.7922(4) 0.27806(14) 0.0366(13) Uani 1 1 d . .
C46B C 0.8653(5) 0.3231(4) 0.29639(16) 0.0387(13) Uani 1 1 d . .
H46B H 0.8890 0.2906 0.2821 0.046 Uiso 1 1 calc R U
C129 C 0.2970(6) 0.4902(5) 0.83856(17) 0.0497(18) Uani 1 1 d . .
H129 H 0.2601 0.4524 0.8318 0.060 Uiso 1 1 calc R U
C155 C 0.2402(5) 0.5179(4) 0.70584(14) 0.0377(13) Uani 1 1 d . .
H155 H 0.2570 0.4816 0.6929 0.045 Uiso 1 1 calc R U
C21P C 1.3313(7) 0.6422(6) 0.4498(3) 0.076(4) Uani 1 1 d . .
H21P H 1.3890 0.6394 0.4349 0.091 Uiso 1 1 calc R U
C12B C 0.7626(4) 0.7377(3) 0.17595(13) 0.0333(12) Uani 1 1 d . .
C62P C 0.7277(5) 0.6426(4) 0.56238(16) 0.0391(14) Uani 1 1 d . .
H62P H 0.7781 0.6659 0.5783 0.047 Uiso 1 1 calc R U
C47B C 0.8892(5) 0.3906(3) 0.34604(14) 0.0326(11) Uani 1 1 d . .
C145 C 0.5299(5) 0.5419(4) 0.89510(15) 0.0446(17) Uani 1 1 d . .
C33B C 1.3500(5) 0.6233(4) 0.30218(16) 0.0421(15) Uani 1 1 d . .
H33B H 1.3642 0.6668 0.2971 0.050 Uiso 1 1 calc R U
C17B C 0.6721(5) 0.7485(4) 0.26382(15) 0.0409(15) Uani 1 1 d . .
H17B H 0.6202 0.7312 0.2765 0.049 Uiso 1 1 calc R U
C165 C 0.5598(4) 0.7051(3) 0.63624(13) 0.0285(10) Uani 1 1 d . .
C48B C 0.7926(5) 0.4170(4) 0.33869(15) 0.0380(13) Uani 1 1 d . .
H48B H 0.7679 0.4486 0.3533 0.046 Uiso 1 1 calc R U
C156 C 0.2125(5) 0.5099(4) 0.73862(14) 0.0401(14) Uani 1 1 d . .
H156 H 0.2090 0.4681 0.7481 0.048 Uiso 1 1 calc R U
C81P C 1.2928(6) 0.3341(4) 0.39899(19) 0.0440(15) Uani 1 1 d . .
H81P H 1.3280 0.3366 0.3776 0.053 Uiso 1 1 calc R U
C15P C 0.3227(4) 0.4156(3) 0.55685(15) 0.0331(11) Uani 1 1 d . .
H15P H 0.3773 0.3961 0.5439 0.040 Uiso 1 1 calc R U
C157 C 0.1940(5) 0.6255(4) 0.74388(15) 0.0404(14) Uani 1 1 d . .
H157 H 0.1779 0.6619 0.7569 0.049 Uiso 1 1 calc R U
C40B C 0.9020(6) 0.7636(4) 0.3507(2) 0.0497(18) Uani 1 1 d . .
H40B H 0.9373 0.7964 0.3397 0.060 Uiso 1 1 calc R U
C55 C 0.1926(5) 0.7561(4) 0.60898(17) 0.0391(13) Uani 1 1 d . .
H55 H 0.1424 0.7506 0.6264 0.047 Uiso 1 1 calc R U
C34B C 1.3068(5) 0.4943(4) 0.31599(15) 0.0416(15) Uani 1 1 d . .
H34B H 1.2926 0.4507 0.3208 0.050 Uiso 1 1 calc R U
C18B C 0.7674(6) 0.3672(4) 0.19754(18) 0.0465(16) Uani 1 1 d . .
H18B H 0.8018 0.3271 0.1969 0.056 Uiso 1 1 calc R U
C35B C 1.3668(5) 0.5743(4) 0.27967(13) 0.0402(15) Uani 1 1 d . .
C14A C 1.0003(5) 0.8006(4) 0.07483(16) 0.0375(13) Uani 1 1 d . .
H14A H 1.0447 0.7832 0.0576 0.045 Uiso 1 1 calc R U
C43P C 0.8789(5) 0.5328(4) 0.03266(14) 0.0390(14) Uani 1 1 d . .
H43P H 0.8468 0.5535 0.0116 0.047 Uiso 1 1 calc R U
C158 C 0.7473(5) 0.3722(3) 0.69675(13) 0.0333(12) Uani 1 1 d . .
C82P C 1.1845(6) 0.3013(4) 0.4384(2) 0.0482(17) Uani 1 1 d . .
H82P H 1.1312 0.2758 0.4491 0.058 Uiso 1 1 calc R U
C63P C 0.6552(5) 0.6716(4) 0.53902(16) 0.0376(13) Uani 1 1 d . .
H63P H 0.6475 0.7189 0.5351 0.045 Uiso 1 1 calc R U
C83P C 1.2663(6) 0.3336(4) 0.45578(19) 0.0473(17) Uani 1 1 d . .
H83P H 1.2812 0.3348 0.4809 0.057 Uiso 1 1 calc R U
C19B C 1.1413(5) 0.6226(4) 0.16702(15) 0.0366(13) Uani 1 1 d . .
C130 C 0.8229(4) 0.4151(3) 0.82796(14) 0.0314(11) Uani 1 1 d . .
C20B C 0.6796(5) 0.7310(4) 0.23034(14) 0.0367(13) Uani 1 1 d . .
H20B H 0.6313 0.7018 0.2196 0.044 Uiso 1 1 calc R U
C131 C 0.4372(5) 0.5439(4) 0.87103(15) 0.0400(15) Uani 1 1 d . .
C15A C 1.0332(5) 0.8154(4) 0.10876(18) 0.0409(14) Uani 1 1 d . .
H15A H 1.1043 0.8100 0.1197 0.049 Uiso 1 1 calc R U
C159 C 0.7280(4) 0.7242(3) 0.67023(14) 0.0314(11) Uani 1 1 d . .
H159 H 0.7590 0.6947 0.6559 0.038 Uiso 1 1 calc R U
C21B C 1.3090(4) 0.6056(4) 0.21178(14) 0.0379(14) Uani 1 1 d . .
C22B C 0.6574(7) 0.4814(4) 0.19778(18) 0.0506(19) Uani 1 1 d . .
H22B H 0.6166 0.5192 0.1971 0.061 Uiso 1 1 calc R U
C04N C 0.5831(6) 0.7120(4) 0.94742(18) 0.0466(17) Uani 1 1 d . .
H04N H 0.5270 0.7276 0.9307 0.056 Uiso 1 1 calc R U
C160 C 0.6258(5) 0.4463(3) 0.65146(15) 0.0347(12) Uani 1 1 d . .
C04P C 0.6838(6) 0.7378(4) 0.95177(19) 0.0469(17) Uani 1 1 d . .
H04P H 0.7111 0.7752 0.9395 0.056 Uiso 1 1 calc R U
C146 C 0.8232(5) 0.4441(3) 0.86245(14) 0.0344(12) Uani 1 1 d . .
C50B C 0.9513(4) 0.4090(3) 0.37793(14) 0.0324(11) Uani 1 1 d . .
C44P C 1.0023(6) 0.4963(4) 0.07152(16) 0.0415(15) Uani 1 1 d . .
H44P H 1.0710 0.4865 0.0834 0.050 Uiso 1 1 calc R U
C73P C 0.7770(5) 0.4468(4) 0.45508(18) 0.0453(17) Uani 1 1 d . .
H73P H 0.7267 0.4295 0.4369 0.054 Uiso 1 1 calc R U
C74P C 0.8924(5) 0.4527(4) 0.50165(17) 0.0438(16) Uani 1 1 d . .
H74P H 0.9356 0.4388 0.5224 0.053 Uiso 1 1 calc R U
C132 C 0.2663(5) 0.5493(4) 0.82574(14) 0.0438(16) Uani 1 1 d . .
C64P C 0.6514(5) 0.5627(4) 0.52897(18) 0.0459(17) Uani 1 1 d . .
H64P H 0.6398 0.5205 0.5171 0.055 Uiso 1 1 calc R U
C36B C 1.3445(5) 0.5116(4) 0.28502(15) 0.0440(16) Uani 1 1 d . .
H36B H 1.3541 0.4800 0.2683 0.053 Uiso 1 1 calc R U
C45P C 0.9827(5) 0.5402(4) 0.04507(16) 0.0405(14) Uani 1 1 d . .
H45P H 1.0350 0.5668 0.0345 0.049 Uiso 1 1 calc R U
C23B C 0.6459(7) 0.4351(4) 0.22242(19) 0.052(2) Uani 1 1 d . .
H23B H 0.5990 0.4420 0.2390 0.062 Uiso 1 1 calc R U
C133 C 0.8876(7) 0.7404(6) 0.7919(2) 0.063(3) Uani 1 1 d . .
H133 H 0.9426 0.7381 0.7778 0.076 Uiso 1 1 calc R U
C134 C 0.3851(6) 0.4867(5) 0.86217(17) 0.0492(18) Uani 1 1 d . .
H134 H 0.4079 0.4467 0.8716 0.059 Uiso 1 1 calc R U
C161 C 0.7878(5) 0.7542(3) 0.69594(15) 0.0348(12) Uani 1 1 d . .
H161 H 0.8594 0.7465 0.6992 0.042 Uiso 1 1 calc R U
C31P C 0.4851(7) 0.6545(10) 0.1324(3) 0.103(6) Uani 1 1 d . .
H31P H 0.4655 0.6431 0.1555 0.123 Uiso 1 1 calc R U
C135 C 0.8940(5) 0.4343(4) 0.80654(15) 0.0433(16) Uani 1 1 d . .
H135 H 0.9428 0.4665 0.8136 0.052 Uiso 1 1 calc R U
C13B C 1.0485(5) 0.6336(3) 0.14230(13) 0.0333(12) Uani 1 1 d . .
C24B C 0.8301(5) 0.7973(4) 0.22773(15) 0.0417(15) Uani 1 1 d . .
H24B H 0.8848 0.8123 0.2156 0.050 Uiso 1 1 calc R U
C75P C 0.8445(5) 0.4104(4) 0.47621(19) 0.0434(15) Uani 1 1 d . .
H75P H 0.8498 0.3624 0.4762 0.052 Uiso 1 1 calc R U
C144 C 0.8093(5) 0.6653(4) 0.87295(14) 0.0409(15) Uani 1 1 d . .
C136 C 0.8951(6) 0.4070(4) 0.77437(16) 0.0468(18) Uani 1 1 d . .
H136 H 0.9436 0.4208 0.7594 0.056 Uiso 1 1 calc R U
C137 C 0.8098(5) 0.7828(4) 0.78504(14) 0.0376(13) Uani 1 1 d . .
C162 C 0.5856(5) 0.3912(4) 0.66498(16) 0.0367(13) Uani 1 1 d . .
H162 H 0.5165 0.3791 0.6589 0.044 Uiso 1 1 calc R U
C65P C 0.6071(5) 0.6226(4) 0.51804(16) 0.0424(15) Uani 1 1 d . .
H65P H 0.5613 0.6298 0.4969 0.051 Uiso 1 1 calc R U
C05G C 0.7295(7) 0.7084(5) 0.9827(2) 0.067(3) Uani 1 1 d . .
H05G H 0.7959 0.7209 0.9953 0.080 Uiso 1 1 calc R U
C138 C 0.7521(5) 0.3680(4) 0.81800(15) 0.0385(14) Uani 1 1 d . .
H138 H 0.7034 0.3548 0.8330 0.046 Uiso 1 1 calc R U
C121 C 0.7090(7) 0.3869(4) 0.98165(18) 0.0522(19) Uani 1 1 d . .
H121 H 0.7346 0.3979 1.0054 0.063 Uiso 1 1 calc R U
C25B C 0.7270(5) 0.4724(3) 0.17468(14) 0.0335(12) Uani 1 1 d . .
C139 C 0.7263(8) 0.7467(5) 0.83324(19) 0.064(3) Uani 1 1 d . .
H139 H 0.6701 0.7474 0.8469 0.077 Uiso 1 1 calc R U
C122 C 0.6080(7) 0.3935(5) 0.9677(2) 0.057(2) Uani 1 1 d . .
H122 H 0.5502 0.4105 0.9800 0.068 Uiso 1 1 calc R U
C140 C 0.3175(6) 0.6056(5) 0.83383(18) 0.0488(18) Uani 1 1 d . .
H140 H 0.2943 0.6453 0.8241 0.059 Uiso 1 1 calc R U
C41B C 0.9552(6) 0.7196(5) 0.3718(2) 0.054(2) Uani 1 1 d . .
H41B H 1.0271 0.7239 0.3770 0.064 Uiso 1 1 calc R U
C26B C 0.8229(5) 0.8171(4) 0.26107(14) 0.0415(15) Uani 1 1 d . .
H26B H 0.8707 0.8466 0.2717 0.050 Uiso 1 1 calc R U
C84P C 1.3331(5) 0.3551(4) 0.4319(2) 0.0436(15) Uani 1 1 d . .
H84P H 1.4024 0.3744 0.4374 0.052 Uiso 1 1 calc R U
C22P C 1.2502(9) 0.6851(6) 0.4443(2) 0.074(4) Uani 1 1 d . .
H22P H 1.2413 0.7194 0.4266 0.089 Uiso 1 1 calc R U
C123 C 0.5966(8) 0.3616(5) 0.9359(3) 0.063(2) Uani 1 1 d . .
H123 H 0.5309 0.3528 0.9219 0.075 Uiso 1 1 calc R U
C27B C 1.1710(7) 0.6695(5) 0.1894(2) 0.061(2) Uani 1 1 d . .
H27B H 1.1331 0.7084 0.1896 0.073 Uiso 1 1 calc R U
C163 C 0.7262(6) 0.4654(5) 0.6613(2) 0.063(3) Uani 1 1 d . .
H163 H 0.7519 0.5043 0.6528 0.076 Uiso 1 1 calc R U
C32P C 0.4985(6) 0.6471(5) 0.0769(2) 0.057(2) Uani 1 1 d . .
H32P H 0.4921 0.6302 0.0532 0.068 Uiso 1 1 calc R U
C124 C 0.7625(7) 0.3534(5) 0.9592(3) 0.062(2) Uani 1 1 d . .
H124 H 0.8336 0.3363 0.9640 0.075 Uiso 1 1 calc R U
C23P C 1.1968(7) 0.6781(7) 0.4726(4) 0.094(6) Uani 1 1 d . .
H23P H 1.1407 0.7068 0.4794 0.113 Uiso 1 1 calc R U
C33P C 0.4976(7) 0.7158(7) 0.1207(3) 0.084(5) Uani 1 1 d . .
H33P H 0.4896 0.7566 0.1335 0.101 Uiso 1 1 calc R U
C49B C 0.9264(5) 0.3443(3) 0.32455(15) 0.0356(12) Uani 1 1 d . .
H49B H 0.9935 0.3273 0.3292 0.043 Uiso 1 1 calc R U
C164 C 0.7889(6) 0.4276(5) 0.6835(3) 0.066(3) Uani 1 1 d . .
H164 H 0.8582 0.4392 0.6895 0.079 Uiso 1 1 calc R U
C28B C 1.2579(8) 0.6606(5) 0.2121(3) 0.072(3) Uani 1 1 d . .
H28B H 1.2800 0.6937 0.2276 0.087 Uiso 1 1 calc R U
C34P C 0.4843(7) 0.6123(6) 0.1050(5) 0.105(6) Uani 1 1 d . .
H34P H 0.4644 0.5659 0.1053 0.125 Uiso 1 1 calc R U
C24P C 1.2493(14) 0.6324(8) 0.4932(2) 0.102(6) Uani 1 1 d . .
H24P H 1.2376 0.6225 0.5173 0.123 Uiso 1 1 calc R U
C29B C 0.7810(7) 0.4141(4) 0.17366(18) 0.0485(17) Uani 1 1 d . .
H29B H 0.8266 0.4071 0.1566 0.058 Uiso 1 1 calc R U
C85P C 1.1991(6) 0.3020(4) 0.4034(2) 0.0510(18) Uani 1 1 d . .
H85P H 1.1572 0.2775 0.3855 0.061 Uiso 1 1 calc R U
C141 C 0.4040(5) 0.6029(5) 0.85650(18) 0.0464(16) Uani 1 1 d . .
H141 H 0.4412 0.6411 0.8623 0.056 Uiso 1 1 calc R U
C30B C 1.2804(10) 0.5576(7) 0.1902(3) 0.112(7) Uani 1 1 d . .
H30B H 1.3158 0.5177 0.1912 0.134 Uiso 1 1 calc R U
C06J C 0.6551(9) 0.6656(5) 0.9942(2) 0.062(3) Uani 1 1 d . .
H06J H 0.6616 0.6422 1.0163 0.075 Uiso 1 1 calc R U
C25P C 1.3293(13) 0.6120(6) 0.4766(6) 0.119(8) Uani 1 1 d . .
H25P H 1.3858 0.5836 0.4865 0.143 Uiso 1 1 calc R U
C35P C 0.5076(5) 0.7098(5) 0.0856(2) 0.058(2) Uani 1 1 d . .
H35P H 0.5091 0.7464 0.0693 0.069 Uiso 1 1 calc R U
C125 C 0.6936(9) 0.3372(5) 0.9304(2) 0.064(3) Uani 1 1 d . .
H125 H 0.7092 0.3078 0.9116 0.077 Uiso 1 1 calc R U
C142 C 0.8854(7) 0.6994(6) 0.8205(2) 0.062(3) Uani 1 1 d . .
H142 H 0.9373 0.6680 0.8251 0.075 Uiso 1 1 calc R U
C31B C 1.1960(10) 0.5684(7) 0.1660(3) 0.111(6) Uani 1 1 d . .
H31B H 1.1783 0.5371 0.1490 0.133 Uiso 1 1 calc R U
C143 C 0.7264(8) 0.7872(5) 0.80496(19) 0.062(3) Uani 1 1 d . .
H143 H 0.6719 0.8165 0.7995 0.075 Uiso 1 1 calc R U
Cl6 Cl 0.00557(11) 0.68951(9) 0.00392(3) 0.0373(3) Uani 1 1 d . .
Cl2 Cl 0.03046(11) 0.60132(9) 0.54761(4) 0.0373(3) Uani 1 1 d . .
Cl3 Cl 0.46456(12) 0.46373(10) 0.48717(4) 0.0446(4) Uani 1 1 d . .
Cl5 Cl 0.56556(14) 0.51686(12) 0.02763(4) 0.0527(5) Uani 1 1 d . .

loop_
_atom_site_aniso_label
_atom_site_aniso_U_11
_atom_site_aniso_U_22
_atom_site_aniso_U_33
_atom_site_aniso_U_23
_atom_site_aniso_U_13
_atom_site_aniso_U_12
Zr01 0.0312(2) 0.0195(3) 0.02031(18) -0.00160(15) -0.00363(14) 0.00071(17)
Zr02 0.0322(2) 0.0230(3) 0.02241(19) 0.00093(17) -0.00345(15) 0.00042(18)
Zr03 0.0326(2) 0.0257(3) 0.02296(19) 0.00211(17) -0.00466(16) -0.00087(18)
Zr04 0.0361(2) 0.0251(3) 0.01979(18) 0.00101(17) -0.00396(15) 0.00122(19)
Zr05 0.0346(2) 0.0191(3) 0.02346(19) -0.00105(16) -0.00196(16) 0.00165(18)
Zr06 0.0340(2) 0.0213(3) 0.02314(19) -0.00153(16) 0.00077(16) -0.00044(18)
Zr07 0.0323(2) 0.0228(3) 0.0266(2) -0.00011(17) -0.00079(16) 0.00028(18)
Zr08 0.0343(2) 0.0225(3) 0.0311(2) 0.00018(18) -0.00011(18) 0.00265(19)
Zr09 0.0377(2) 0.0276(3) 0.0254(2) -0.00307(18) -0.00593(17) 0.0049(2)
Zr0A 0.0335(2) 0.0248(3) 0.0232(2) 0.00125(17) -0.00293(16) -0.00163(18)
Zr0B 0.0382(3) 0.0337(4) 0.0313(2) -0.0084(2) -0.00316(19) 0.0023(2)
Zr0C 0.0428(3) 0.0361(4) 0.0258(2) -0.0074(2) -0.00849(19) 0.0114(2)
S11F 0.0481(8) 0.0311(9) 0.0305(6) 0.0084(5) -0.0048(5) -0.0079(6)
S16G 0.0415(7) 0.0395(10) 0.0238(5) -0.0009(5) -0.0071(5) 0.0066(6)
S12I 0.0585(9) 0.0361(10) 0.0244(6) -0.0026(5) -0.0063(5) 0.0197(7)
S15K 0.0527(8) 0.0333(10) 0.0327(6) 0.0021(6) -0.0150(6) -0.0041(6)
S13L 0.0333(6) 0.0817(15) 0.0252(6) 0.0077(7) -0.0039(5) 0.0025(7)
S14M 0.0381(7) 0.0804(15) 0.0225(6) 0.0019(7) -0.0041(5) -0.0072(8)
O23H 0.0233(14) 0.023(2) 0.0183(13) 0.0002(11) 0.0050(10) -0.0019(12)
O15H 0.0261(15) 0.021(2) 0.0243(14) 0.0010(12) 0.0028(11) 0.0019(12)
O17H 0.0362(18) 0.020(2) 0.0269(16) 0.0033(13) -0.0046(13) 0.0039(14)
O13H 0.0385(19) 0.028(2) 0.0200(14) -0.0012(13) -0.0069(13) 0.0017(15)
O14H 0.0294(16) 0.021(2) 0.0245(15) 0.0023(13) -0.0075(12) -0.0005(13)
O24H 0.0382(18) 0.017(2) 0.0251(15) -0.0002(13) -0.0058(13) 0.0033(14)
O25H 0.0291(16) 0.028(2) 0.0181(13) -0.0013(12) 0.0029(11) -0.0002(14)
O32H 0.0375(18) 0.021(2) 0.0213(14) -0.0015(13) 0.0006(12) 0.0006(14)
O16H 0.0341(17) 0.025(2) 0.0228(15) 0.0012(13) 0.0000(12) -0.0001(14)
O12 0.044(2) 0.026(3) 0.0267(16) -0.0048(14) -0.0070(14) 0.0056(16)
O12H 0.0381(19) 0.028(3) 0.0263(16) 0.0058(14) -0.0069(13) -0.0036(16)
O11H 0.0382(19) 0.023(2) 0.0253(16) 0.0019(13) -0.0011(13) 0.0000(15)
O30H 0.0286(16) 0.025(2) 0.0255(15) 0.0025(13) -0.0043(12) 0.0009(14)
O21C 0.0300(17) 0.024(2) 0.0347(18) 0.0030(15) -0.0044(13) 0.0038(14)
O011 0.0339(18) 0.032(3) 0.0295(17) -0.0068(15) -0.0063(13) 0.0077(16)
O28H 0.0343(18) 0.025(2) 0.0273(16) -0.0054(14) -0.0023(13) 0.0009(14)
O18H 0.0328(18) 0.028(3) 0.0339(18) 0.0054(15) 0.0085(14) 0.0059(15)
O15C 0.0332(18) 0.032(3) 0.0297(17) -0.0010(15) -0.0077(14) 0.0023(15)
O27H 0.0353(18) 0.023(2) 0.0295(17) -0.0060(14) 0.0034(13) -0.0022(14)
O13 0.038(2) 0.028(3) 0.0340(19) -0.0033(15) -0.0047(15) 0.0028(16)
O16C 0.042(2) 0.026(3) 0.0261(16) -0.0020(14) -0.0042(14) 0.0054(16)
O11C 0.0354(18) 0.026(2) 0.0285(17) 0.0089(14) 0.0006(13) 0.0013(15)
O26H 0.0333(17) 0.023(2) 0.0256(15) 0.0028(13) 0.0067(12) 0.0018(14)
O17C 0.038(2) 0.033(3) 0.035(2) -0.0076(17) -0.0026(15) 0.0023(17)
O31H 0.0340(17) 0.024(2) 0.0242(15) -0.0005(13) -0.0001(12) -0.0011(14)
O11 0.042(2) 0.035(3) 0.0301(18) -0.0060(16) -0.0006(15) 0.0025(17)
O14C 0.0376(19) 0.032(3) 0.0261(16) -0.0015(15) 0.0010(14) -0.0028(16)
O22C 0.0351(19) 0.027(3) 0.0295(17) 0.0035(15) -0.0068(14) 0.0019(15)
O29H 0.0323(18) 0.029(3) 0.0289(17) 0.0004(14) -0.0022(13) -0.0022(15)
O20C 0.044(2) 0.023(2) 0.0266(16) 0.0003(14) 0.0030(14) 0.0000(16)
O33H 0.041(2) 0.037(3) 0.0317(19) -0.0058(17) -0.0008(15) 0.0007(18)
O36H 0.039(2) 0.052(4) 0.039(2) -0.012(2) -0.0036(17) 0.000(2)
O12C 0.045(2) 0.031(3) 0.0231(16) 0.0066(14) 0.0049(14) 0.0048(17)
O19C 0.040(2) 0.025(3) 0.0315(18) -0.0027(15) 0.0039(15) -0.0031(16)
O34H 0.039(2) 0.032(3) 0.0294(17) -0.0038(15) -0.0032(14) -0.0002(17)
O35H 0.046(2) 0.057(4) 0.033(2) -0.015(2) -0.0117(17) 0.016(2)
O18C 0.0363(19) 0.032(3) 0.0324(18) -0.0067(16) -0.0012(14) 0.0015(16)
O39S 0.060(3) 0.034(3) 0.032(2) -0.0061(17) -0.0075(18) 0.008(2)
O13C 0.0328(18) 0.039(3) 0.0256(16) -0.0025(15) -0.0007(13) -0.0018(16)
O13S 0.058(3) 0.070(5) 0.034(2) 0.001(2) 0.0020(19) 0.037(3)
O37H 0.047(2) 0.027(3) 0.0300(18) 0.0005(15) -0.0080(15) 0.0100(17)
O41S 0.052(3) 0.112(6) 0.033(2) 0.014(3) -0.007(2) -0.034(3)
O40S 0.040(2) 0.068(4) 0.0290(19) -0.002(2) -0.0039(16) 0.013(2)
O38H 0.061(3) 0.047(4) 0.0276(18) 0.0013(18) -0.0001(18) 0.025(2)
O15S 0.044(3) 0.109(6) 0.037(2) 0.021(3) -0.0134(19) -0.038(3)
C147 0.033(2) 0.029(3) 0.025(2) -0.0021(19) -0.0023(16) -0.005(2)
O12S 0.044(2) 0.059(4) 0.041(2) 0.018(2) -0.0052(18) -0.016(2)
O42S 0.044(2) 0.106(6) 0.028(2) -0.006(3) -0.0013(17) 0.015(3)
O43S 0.082(4) 0.022(3) 0.045(3) -0.0043(19) -0.024(2) 0.008(2)
O16S 0.048(3) 0.129(7) 0.034(2) 0.014(3) 0.005(2) 0.045(4)
O14S 0.087(4) 0.035(3) 0.032(2) -0.0044(19) -0.011(2) 0.010(3)
C51 0.051(3) 0.026(4) 0.045(3) 0.003(2) -0.003(3) 0.005(3)
O11S 0.068(3) 0.029(3) 0.038(2) 0.0036(18) -0.007(2) 0.000(2)
C11P 0.042(3) 0.029(4) 0.030(2) 0.000(2) -0.004(2) -0.008(2)
C44B 0.042(3) 0.030(4) 0.031(2) 0.005(2) -0.002(2) -0.006(2)
C12P 0.046(3) 0.014(3) 0.033(2) -0.0038(18) -0.010(2) 0.005(2)
C41P 0.050(3) 0.032(4) 0.044(3) -0.012(3) -0.002(3) 0.004(3)
C52C 0.044(3) 0.030(4) 0.043(3) 0.001(2) -0.009(2) 0.007(2)
C91P 0.038(3) 0.036(4) 0.036(3) 0.000(2) 0.000(2) 0.009(2)
C148 0.046(3) 0.030(4) 0.029(2) -0.008(2) -0.002(2) -0.002(2)
C51B 0.031(2) 0.036(4) 0.031(2) 0.003(2) -0.0013(17) 0.001(2)
C11A 0.051(3) 0.040(4) 0.034(3) 0.002(2) 0.007(2) -0.009(3)
O44S 0.048(3) 0.062(4) 0.048(3) 0.010(2) -0.016(2) -0.022(3)
C42B 0.040(3) 0.040(4) 0.037(3) 0.010(2) -0.006(2) 0.013(3)
C38B 0.040(3) 0.035(4) 0.027(2) 0.003(2) -0.0056(19) 0.005(2)
C149 0.047(3) 0.035(4) 0.027(2) -0.005(2) 0.004(2) 0.003(2)
C14B 0.040(3) 0.041(4) 0.026(2) -0.005(2) -0.0040(19) -0.002(2)
C37B 0.035(2) 0.033(4) 0.027(2) -0.002(2) 0.0017(18) -0.002(2)
C52B 0.037(3) 0.029(3) 0.027(2) -0.0017(19) -0.0025(18) 0.006(2)
C92P 0.049(3) 0.034(4) 0.038(3) 0.005(2) 0.001(2) 0.001(3)
C12A 0.052(3) 0.029(4) 0.042(3) 0.004(2) 0.007(2) -0.005(3)
C150 0.035(2) 0.028(3) 0.026(2) 0.0019(19) -0.0003(17) -0.003(2)
C71P 0.036(3) 0.035(4) 0.037(3) -0.007(2) 0.005(2) -0.001(2)
C167 0.032(2) 0.028(3) 0.0213(19) -0.0050(18) -0.0029(16) -0.0002(19)
C93P 0.043(3) 0.031(4) 0.034(3) -0.012(2) -0.004(2) 0.008(2)
C39B 0.055(3) 0.027(4) 0.027(2) -0.004(2) -0.006(2) 0.017(3)
C53X 0.052(3) 0.027(4) 0.036(3) 0.003(2) -0.003(2) 0.009(3)
C13P 0.038(3) 0.021(3) 0.035(3) -0.003(2) -0.010(2) -0.001(2)
C45B 0.046(3) 0.039(4) 0.038(3) 0.002(2) -0.006(2) 0.005(3)
C94P 0.042(3) 0.036(4) 0.039(3) -0.004(2) -0.002(2) 0.000(2)
C14P 0.048(3) 0.029(4) 0.022(2) -0.0001(19) -0.0095(19) -0.002(2)
C11B 0.043(3) 0.026(3) 0.024(2) -0.0029(18) 0.0014(18) -0.002(2)
C95P 0.042(3) 0.044(4) 0.031(2) -0.007(2) -0.004(2) 0.004(3)
C151 0.039(3) 0.051(5) 0.020(2) -0.001(2) -0.0008(18) -0.010(3)
C126 0.055(3) 0.033(4) 0.025(2) -0.003(2) -0.001(2) -0.002(3)
C15B 0.046(3) 0.029(4) 0.029(2) 0.009(2) -0.001(2) -0.004(2)
C32B 0.062(4) 0.032(4) 0.027(2) 0.003(2) 0.005(2) -0.007(3)
C152 0.038(3) 0.039(4) 0.037(3) 0.011(2) -0.012(2) -0.001(2)
C43B 0.038(3) 0.030(4) 0.041(3) 0.006(2) -0.009(2) 0.003(2)
C61P 0.040(3) 0.045(5) 0.047(3) 0.001(3) 0.011(2) 0.007(3)
C166 0.032(2) 0.024(3) 0.0211(18) -0.0031(16) -0.0028(15) -0.0022(18)
C127 0.044(3) 0.043(4) 0.025(2) -0.001(2) -0.006(2) 0.005(3)
C128 0.056(4) 0.041(4) 0.022(2) -0.004(2) -0.006(2) 0.012(3)
C72P 0.038(3) 0.045(4) 0.035(3) 0.002(2) 0.000(2) 0.003(3)
C13A 0.054(4) 0.036(4) 0.033(3) 0.005(2) -0.006(2) -0.011(3)
C54G 0.057(4) 0.041(5) 0.037(3) -0.007(3) -0.009(3) 0.012(3)
C153 0.040(3) 0.031(4) 0.028(2) -0.004(2) -0.0064(19) -0.001(2)
C154 0.049(3) 0.028(4) 0.025(2) -0.0015(19) -0.013(2) -0.001(2)
C03K 0.077(6) 0.044(6) 0.054(4) -0.003(3) 0.020(4) 0.007(4)
C42P 0.071(5) 0.032(5) 0.038(3) -0.001(3) 0.001(3) 0.006(3)
C16B 0.047(3) 0.036(4) 0.026(2) -0.005(2) -0.004(2) 0.009(2)
C46B 0.044(3) 0.036(4) 0.034(3) -0.006(2) -0.009(2) 0.002(2)
C129 0.047(3) 0.066(6) 0.034(3) -0.006(3) -0.007(2) -0.007(3)
C155 0.053(3) 0.035(4) 0.025(2) 0.002(2) 0.002(2) -0.004(3)
C21P 0.051(4) 0.075(9) 0.104(8) -0.064(7) 0.024(5) -0.015(5)
C12B 0.039(3) 0.034(4) 0.026(2) 0.005(2) -0.0047(18) -0.001(2)
C62P 0.042(3) 0.042(4) 0.034(3) -0.005(2) 0.008(2) -0.005(3)
C47B 0.039(3) 0.028(4) 0.030(2) 0.001(2) -0.0003(19) -0.002(2)
C145 0.043(3) 0.060(5) 0.029(2) -0.015(3) -0.006(2) 0.007(3)
C33B 0.051(3) 0.045(5) 0.031(3) 0.008(2) 0.007(2) 0.002(3)
C17B 0.045(3) 0.049(5) 0.028(2) -0.006(2) 0.002(2) -0.001(3)
C165 0.036(2) 0.023(3) 0.026(2) -0.0004(18) -0.0006(17) -0.002(2)
C48B 0.043(3) 0.039(4) 0.032(3) -0.002(2) 0.001(2) 0.004(3)
C156 0.057(4) 0.039(4) 0.024(2) 0.002(2) 0.001(2) -0.006(3)
C81P 0.054(4) 0.027(4) 0.052(4) -0.004(3) 0.009(3) 0.015(3)
C15P 0.035(3) 0.027(4) 0.036(3) -0.007(2) -0.0013(19) 0.003(2)
C157 0.050(3) 0.045(4) 0.027(2) -0.009(2) 0.009(2) -0.004(3)
C40B 0.052(4) 0.037(5) 0.057(4) 0.019(3) -0.012(3) -0.003(3)
C55 0.047(3) 0.026(4) 0.044(3) 0.002(2) 0.006(2) 0.008(2)
C34B 0.048(3) 0.048(5) 0.030(2) -0.012(2) 0.011(2) -0.012(3)
C18B 0.061(4) 0.035(5) 0.045(3) 0.011(3) 0.012(3) 0.008(3)
C35B 0.038(3) 0.061(5) 0.020(2) -0.001(2) -0.0033(18) 0.000(3)
C14A 0.048(3) 0.026(4) 0.039(3) 0.004(2) 0.008(2) -0.011(2)
C43P 0.052(3) 0.039(4) 0.025(2) -0.004(2) -0.006(2) 0.008(3)
C158 0.041(3) 0.036(4) 0.021(2) 0.003(2) -0.0057(18) 0.002(2)
C82P 0.051(4) 0.022(4) 0.074(5) 0.003(3) 0.013(3) 0.007(3)
C63P 0.038(3) 0.038(4) 0.038(3) 0.003(2) 0.007(2) -0.005(2)
C83P 0.065(4) 0.031(5) 0.045(3) 0.004(3) 0.000(3) 0.020(3)
C19B 0.038(3) 0.039(4) 0.031(2) -0.004(2) -0.007(2) 0.004(2)
C130 0.033(2) 0.028(3) 0.032(2) -0.005(2) -0.0075(18) 0.002(2)
C20B 0.042(3) 0.043(4) 0.025(2) -0.001(2) 0.0011(19) -0.009(3)
C131 0.036(3) 0.053(5) 0.029(2) -0.011(2) -0.004(2) 0.006(3)
C15A 0.040(3) 0.031(4) 0.051(3) 0.000(3) -0.002(2) -0.011(2)
C159 0.035(3) 0.024(3) 0.034(2) -0.002(2) -0.0012(19) 0.000(2)
C21B 0.035(3) 0.054(5) 0.024(2) 0.000(2) -0.0020(18) 0.002(3)
C22B 0.080(5) 0.035(5) 0.041(3) 0.022(3) 0.026(3) 0.016(3)
C04N 0.060(4) 0.033(5) 0.045(3) -0.009(3) -0.011(3) 0.019(3)
C160 0.037(3) 0.034(4) 0.031(2) -0.003(2) -0.0062(19) 0.001(2)
C04P 0.051(4) 0.045(5) 0.045(3) -0.015(3) 0.006(3) -0.005(3)
C146 0.040(3) 0.032(4) 0.030(2) -0.004(2) -0.0070(19) 0.008(2)
C50B 0.037(3) 0.026(3) 0.034(2) 0.000(2) 0.0009(19) 0.001(2)
C44P 0.052(3) 0.037(4) 0.033(3) -0.008(2) -0.009(2) 0.016(3)
C73P 0.038(3) 0.052(5) 0.046(3) -0.012(3) 0.003(2) -0.011(3)
C74P 0.041(3) 0.053(5) 0.038(3) 0.008(3) 0.003(2) -0.001(3)
C132 0.042(3) 0.067(5) 0.021(2) 0.000(2) -0.008(2) -0.003(3)
C64P 0.046(3) 0.047(5) 0.047(3) -0.015(3) 0.019(3) -0.004(3)
C36B 0.043(3) 0.060(5) 0.029(2) -0.012(3) 0.006(2) -0.013(3)
C45P 0.051(3) 0.037(4) 0.033(3) -0.007(2) 0.002(2) 0.007(3)
C23B 0.070(5) 0.048(5) 0.040(3) 0.023(3) 0.017(3) 0.015(4)
C133 0.063(5) 0.082(8) 0.044(4) 0.028(4) 0.001(3) 0.032(5)
C134 0.049(4) 0.062(6) 0.034(3) -0.009(3) -0.014(2) 0.000(3)
C161 0.040(3) 0.028(4) 0.035(3) 0.001(2) -0.007(2) -0.001(2)
C31P 0.047(4) 0.197(18) 0.065(6) 0.084(9) 0.008(4) 0.018(7)
C135 0.050(3) 0.052(5) 0.027(2) -0.012(2) 0.000(2) -0.012(3)
C13B 0.041(3) 0.034(4) 0.023(2) -0.0027(19) -0.0024(18) 0.006(2)
C24B 0.047(3) 0.048(5) 0.030(3) -0.008(2) -0.001(2) -0.007(3)
C75P 0.043(3) 0.034(4) 0.055(4) 0.002(3) 0.016(3) -0.003(3)
C144 0.053(3) 0.043(4) 0.025(2) -0.007(2) -0.006(2) 0.013(3)
C136 0.053(4) 0.059(5) 0.028(3) -0.009(3) -0.003(2) -0.015(3)
C137 0.051(3) 0.033(4) 0.026(2) 0.001(2) -0.010(2) 0.007(3)
C162 0.035(3) 0.033(4) 0.039(3) 0.011(2) -0.011(2) -0.002(2)
C65P 0.048(3) 0.048(5) 0.031(3) -0.002(3) 0.004(2) -0.007(3)
C05G 0.059(4) 0.071(7) 0.064(5) -0.050(5) -0.028(4) 0.030(4)
C138 0.045(3) 0.041(4) 0.030(2) -0.005(2) 0.002(2) -0.007(3)
C121 0.080(5) 0.040(5) 0.035(3) -0.001(3) -0.003(3) -0.009(4)
C25B 0.043(3) 0.027(4) 0.029(2) 0.003(2) -0.0007(19) 0.001(2)
C139 0.094(6) 0.064(7) 0.035(3) 0.016(3) 0.013(3) 0.046(5)
C122 0.056(4) 0.049(6) 0.069(5) -0.002(4) 0.020(4) -0.004(4)
C140 0.046(3) 0.058(6) 0.040(3) -0.007(3) -0.013(3) 0.005(3)
C41B 0.045(3) 0.048(6) 0.065(5) 0.031(4) -0.014(3) -0.005(3)
C26B 0.053(3) 0.046(5) 0.024(2) -0.010(2) -0.005(2) 0.001(3)
C84P 0.040(3) 0.032(4) 0.058(4) 0.000(3) -0.001(3) 0.006(2)
C22P 0.102(8) 0.065(7) 0.049(4) 0.025(4) -0.030(5) -0.043(6)
C123 0.070(5) 0.050(7) 0.066(5) 0.001(4) -0.006(4) -0.026(4)
C27B 0.070(5) 0.040(5) 0.066(5) -0.009(4) -0.041(4) 0.012(4)
C163 0.047(4) 0.067(7) 0.071(5) 0.043(5) -0.024(4) -0.018(4)
C32P 0.048(4) 0.060(6) 0.058(4) -0.029(4) -0.020(3) 0.018(4)
C124 0.054(4) 0.045(6) 0.091(7) 0.013(4) 0.027(4) 0.003(4)
C23P 0.038(4) 0.085(9) 0.160(13) -0.091(10) 0.014(5) -0.011(4)
C33P 0.044(4) 0.125(11) 0.078(6) -0.067(7) -0.026(4) 0.032(5)
C49B 0.039(3) 0.029(4) 0.038(3) -0.006(2) -0.004(2) 0.001(2)
C164 0.044(4) 0.068(7) 0.079(6) 0.038(5) -0.026(4) -0.018(4)
C28B 0.084(6) 0.050(6) 0.072(6) 0.001(4) -0.050(5) -0.007(5)
C34P 0.038(4) 0.053(8) 0.213(17) 0.061(9) -0.045(7) -0.024(4)
C24P 0.161(13) 0.117(12) 0.024(3) 0.007(4) -0.016(5) -0.102(11)
C29B 0.064(4) 0.043(5) 0.039(3) 0.014(3) 0.010(3) 0.012(3)
C85P 0.048(4) 0.037(5) 0.066(5) -0.014(3) -0.006(3) 0.004(3)
C141 0.043(3) 0.053(5) 0.041(3) -0.008(3) -0.010(2) 0.003(3)
C30B 0.113(9) 0.116(12) 0.092(8) -0.064(8) -0.075(7) 0.080(9)
C06J 0.111(8) 0.039(6) 0.037(3) -0.007(3) 0.006(4) 0.020(5)
C25P 0.113(10) 0.035(7) 0.188(17) 0.024(8) -0.108(12) -0.024(6)
C35P 0.035(3) 0.065(6) 0.071(5) 0.024(4) -0.011(3) -0.002(3)
C125 0.107(8) 0.038(6) 0.052(4) -0.008(3) 0.025(4) -0.016(5)
C142 0.059(4) 0.072(7) 0.055(4) 0.030(4) 0.004(3) 0.024(4)
C31B 0.120(9) 0.082(9) 0.113(9) -0.070(8) -0.090(8) 0.068(8)
C143 0.096(6) 0.054(6) 0.038(3) 0.012(3) 0.011(4) 0.043(5)
Cl6 0.0417(7) 0.0422(10) 0.0273(5) -0.0029(5) -0.0005(5) -0.0074(6)
Cl2 0.0388(6) 0.0377(9) 0.0339(6) -0.0063(5) -0.0056(5) 0.0064(6)
Cl3 0.0410(7) 0.0585(12) 0.0325(6) -0.0148(6) -0.0079(5) 0.0134(7)
Cl5 0.0474(8) 0.0670(14) 0.0431(8) -0.0238(8) 0.0004(6) -0.0127(8)

loop_
_atom_type_symbol
_atom_type_description
_atom_type_scat_dispersion_real
_atom_type_scat_dispersion_imag
_atom_type_scat_source
C C 0.0033 0.0016 'International Tables Vol C Tables 4.2.6.8 and 6.1.1.4'
H H 0.0000 0.0000 'International Tables Vol C Tables 4.2.6.8 and 6.1.1.4'
N N 0.0061 0.0033 'International Tables Vol C Tables 4.2.6.8 and 6.1.1.4'
O O 0.0106 0.0060 'International Tables Vol C Tables 4.2.6.8 and 6.1.1.4'
S S 0.1246 0.1234 'International Tables Vol C Tables 4.2.6.8 and 6.1.1.4'
Cl Cl 0.1484 0.1585 'International Tables Vol C Tables 4.2.6.8 and 6.1.1.4'
Zr Zr -2.9673 0.5597 'International Tables Vol C Tables 4.2.6.8 and 6.1.1.4'

loop_
_geom_angle_atom_site_label_1
_geom_angle_atom_site_label_2
_geom_angle_atom_site_label_3
_geom_angle
O23H Zr01 O25H 73.50(14)
O23H Zr01 O24H 73.74(15)
O25H Zr01 O24H 93.45(16)
O23H Zr01 O31H 79.94(14)
O25H Zr01 O31H 153.02(15)
O24H Zr01 O31H 83.47(15)
O23H Zr01 O30H 79.38(15)
O25H Zr01 O30H 85.49(14)
O24H Zr01 O30H 152.21(16)
O31H Zr01 O30H 85.06(15)
O23H Zr01 C15P 149.39(17)
O25H Zr01 C15P 78.56(18)
O24H Zr01 C15P 120.79(17)
O31H Zr01 C15P 125.85(19)
O30H Zr01 C15P 86.27(18)
O23H Zr01 C14P 149.69(17)
O25H Zr01 C14P 83.27(18)
O24H Zr01 C14P 88.81(18)
O31H Zr01 C14P 123.31(18)
O30H Zr01 C14P 118.52(19)
C15P Zr01 C14P 32.3(2)
O23H Zr01 C13P 152.95(18)
O25H Zr01 C13P 114.95(17)
O24H Zr01 C13P 79.97(18)
O31H Zr01 C13P 90.98(18)
O30H Zr01 C13P 125.52(18)
C15P Zr01 C13P 53.5(2)
C14P Zr01 C13P 32.6(2)
O23H Zr01 C12P 151.81(16)
O25H Zr01 C12P 106.44(18)
O24H Zr01 C12P 133.54(17)
O31H Zr01 C12P 94.69(18)
O30H Zr01 C12P 72.58(17)
C15P Zr01 C12P 32.4(2)
C14P Zr01 C12P 53.81(19)
C13P Zr01 C12P 53.60(19)
O23H Zr01 C11P 154.67(16)
O25H Zr01 C11P 131.39(18)
O24H Zr01 C11P 104.99(19)
O31H Zr01 C11P 74.82(18)
O30H Zr01 C11P 96.25(18)
C15P Zr01 C11P 53.3(2)
C14P Zr01 C11P 53.33(19)
C13P Zr01 C11P 31.82(19)
C12P Zr01 C11P 32.4(2)
O23H Zr01 Zr05 36.37(10)
O25H Zr01 Zr05 85.88(12)
O24H Zr01 Zr05 37.81(11)
O31H Zr01 Zr05 75.27(12)
O30H Zr01 Zr05 114.58(11)
C15P Zr01 Zr05 152.99(15)
C14P Zr01 Zr05 124.49(15)
C13P Zr01 Zr05 116.70(15)
C12P Zr01 Zr05 166.58(15)
C11P Zr01 Zr05 134.35(16)
O23H Zr01 Zr06 36.27(8)
O25H Zr01 Zr06 37.83(11)
O24H Zr01 Zr06 86.75(12)
O31H Zr01 Zr06 115.21(11)
O30H Zr01 Zr06 75.43(11)
C15P Zr01 Zr06 113.88(14)
C14P Zr01 Zr06 120.30(15)
C13P Zr01 Zr06 149.11(14)
C12P Zr01 Zr06 133.54(14)
C11P Zr01 Zr06 165.76(16)
Zr05 Zr01 Zr06 59.794(18)
O15H Zr02 O16H 73.70(15)
O15H Zr02 O17H 73.30(15)
O16H Zr02 O17H 92.74(16)
O15H Zr02 O22C 79.44(16)
O16H Zr02 O22C 85.44(16)
O17H Zr02 O22C 152.04(16)
O15H Zr02 O20C 79.89(15)
O16H Zr02 O20C 153.08(16)
O17H Zr02 O20C 84.50(16)
O22C Zr02 O20C 84.70(16)
O15H Zr02 C25P 152.6(3)
O16H Zr02 C25P 108.0(6)
O17H Zr02 C25P 79.3(3)
O22C Zr02 C25P 127.8(3)
O20C Zr02 C25P 97.9(6)
O15H Zr02 C23P 152.5(2)
O16H Zr02 C23P 87.8(3)
O17H Zr02 C23P 129.0(4)
O22C Zr02 C23P 78.9(4)
O20C Zr02 C23P 114.6(4)
C25P Zr02 C23P 52.5(5)
O15H Zr02 C24P 152.9(2)
O16H Zr02 C24P 81.6(3)
O17H Zr02 C24P 97.3(5)
O22C Zr02 C24P 109.9(5)
O20C Zr02 C24P 125.3(3)
C25P Zr02 C24P 31.4(6)
C23P Zr02 C24P 32.4(5)
O15H Zr02 C21P 153.5(2)
O16H Zr02 C21P 131.5(3)
O17H Zr02 C21P 94.7(3)
O22C Zr02 C21P 107.4(4)
O20C Zr02 C21P 75.5(3)
C25P Zr02 C21P 28.6(5)
C23P Zr02 C21P 51.5(3)
C24P Zr02 C21P 49.9(4)
O15H Zr02 C22P 152.1(2)
O16H Zr02 C22P 119.1(3)
O17H Zr02 C22P 126.6(3)
O22C Zr02 C22P 77.3(3)
O20C Zr02 C22P 82.9(3)
C25P Zr02 C22P 51.7(4)
C23P Zr02 C22P 31.9(4)
C24P Zr02 C22P 52.6(3)
C21P Zr02 C22P 32.0(4)
O15H Zr02 Zr08 35.93(10)
O16H Zr02 Zr08 86.13(12)
O17H Zr02 Zr08 37.95(11)
O22C Zr02 Zr08 114.17(12)
O20C Zr02 Zr08 75.26(13)
C25P Zr02 Zr08 116.9(4)
C23P Zr02 Zr08 165.1(4)
C24P Zr02 Zr08 132.9(4)
C21P Zr02 Zr08 125.7(2)
C22P Zr02 Zr08 153.8(3)
O15H Zr02 Zr07 36.28(9)
O16H Zr02 Zr07 38.08(11)
O17H Zr02 Zr07 86.24(12)
O22C Zr02 Zr07 75.18(12)
O20C Zr02 Zr07 115.03(12)
C25P Zr02 Zr07 142.6(5)
C23P Zr02 Zr07 120.5(2)
C24P Zr02 Zr07 119.7(3)
C21P Zr02 Zr07 169.5(3)
C22P Zr02 Zr07 145.2(3)
Zr08 Zr02 Zr07 59.78(2)
O14H Zr03 O12H 73.00(16)
O14H Zr03 O13H 73.12(15)
O12H Zr03 O13H 93.30(17)
O14H Zr03 O13C 79.50(15)
O12H Zr03 O13C 86.68(17)
O13H Zr03 O13C 151.31(15)
O14H Zr03 O11C 80.47(15)
O12H Zr03 O11C 153.04(15)
O13H Zr03 O11C 83.35(16)
O13C Zr03 O11C 83.84(17)
O14H Zr03 C31P 153.8(2)
O12H Zr03 C31P 121.9(4)
O13H Zr03 C31P 122.9(5)
O13C Zr03 C31P 80.1(4)
O11C Zr03 C31P 81.2(3)
O14H Zr03 C34P 154.5(3)
O12H Zr03 C34P 128.8(3)
O13H Zr03 C34P 90.7(5)
O13C Zr03 C34P 111.6(5)
O11C Zr03 C34P 78.1(3)
C31P Zr03 C34P 32.3(6)
O14H Zr03 C32P 152.0(2)
O12H Zr03 C32P 99.7(3)
O13H Zr03 C32P 80.5(2)
O13C Zr03 C32P 127.8(2)
O11C Zr03 C32P 106.0(3)
C31P Zr03 C32P 52.5(4)
C34P Zr03 C32P 31.1(4)
O14H Zr03 C35P 150.2(2)
O12H Zr03 C35P 77.8(2)
O13H Zr03 C35P 103.3(3)
O13C Zr03 C35P 104.7(3)
O11C Zr03 C35P 129.1(2)
C31P Zr03 C35P 52.4(3)
C34P Zr03 C35P 51.7(3)
C32P Zr03 C35P 30.9(3)
O14H Zr03 C33P 151.0(3)
O12H Zr03 C33P 90.4(4)
O13H Zr03 C33P 132.8(2)
O13C Zr03 C33P 75.9(2)
O11C Zr03 C33P 111.5(4)
C31P Zr03 C33P 31.5(5)
C34P Zr03 C33P 52.6(5)
C32P Zr03 C33P 52.5(2)
C35P Zr03 C33P 32.3(3)
O14H Zr03 Zr0A 36.20(11)
O12H Zr03 Zr0A 37.55(11)
O13H Zr03 Zr0A 86.89(12)
O13C Zr03 Zr0A 75.71(11)
O11C Zr03 Zr0A 115.50(11)
C31P Zr03 Zr0A 148.5(5)
C34P Zr03 Zr0A 165.7(3)
C32P Zr03 Zr0A 134.7(3)
C35P Zr03 Zr0A 115.3(2)
C33P Zr03 Zr0A 120.9(3)
O14H Zr03 Zr04 35.64(11)
O12H Zr03 Zr04 85.71(13)
O13H Zr03 Zr04 38.00(10)
O13C Zr03 Zr04 113.62(11)
O11C Zr03 Zr04 75.20(11)
C31P Zr03 Zr04 150.8(5)
C34P Zr03 Zr04 123.7(4)
C32P Zr03 Zr04 118.49(18)
C35P Zr03 Zr04 137.1(2)
C33P Zr03 Zr04 169.4(2)
Zr0A Zr03 Zr04 59.88(2)
O14H Zr04 O11H 73.25(16)
O14H Zr04 O13H 73.46(15)
O11H Zr04 O13H 92.61(16)
O14H Zr04 O12C 80.86(17)
O11H Zr04 O12C 153.74(17)
O13H Zr04 O12C 84.06(16)
O14H Zr04 O16C 80.82(15)
O11H Zr04 O16C 85.79(16)
O13H Zr04 O16C 153.52(15)
O12C Zr04 O16C 85.81(16)
O14H Zr04 C43P 150.20(19)
O11H Zr04 C43P 87.2(2)
O13H Zr04 C43P 85.55(18)
O12C Zr04 C43P 118.4(2)
O16C Zr04 C43P 120.69(19)
O14H Zr04 C41P 150.9(2)
O11H Zr04 C41P 118.6(2)
O13H Zr04 C41P 79.3(2)
O12C Zr04 C41P 86.4(2)
O16C Zr04 C41P 124.4(2)
C43P Zr04 C41P 32.0(3)
O14H Zr04 C42P 153.7(2)
O11H Zr04 C42P 132.2(2)
O13H Zr04 C42P 107.0(2)
O12C Zr04 C42P 73.1(2)
O16C Zr04 C42P 93.3(2)
C43P Zr04 C42P 52.8(2)
C41P Zr04 C42P 32.5(2)
O14H Zr04 C45P 151.2(2)
O11H Zr04 C45P 79.3(2)
O13H Zr04 C45P 117.05(18)
O12C Zr04 C45P 125.3(2)
O16C Zr04 C45P 88.66(19)
C43P Zr04 C45P 32.4(2)
C41P Zr04 C45P 53.7(2)
C42P Zr04 C45P 53.0(3)
O14H Zr04 C44P 153.41(17)
O11H Zr04 C44P 104.9(2)
O13H Zr04 C44P 132.81(19)
O12C Zr04 C44P 96.2(2)
O16C Zr04 C44P 72.61(18)
C43P Zr04 C44P 52.9(2)
C41P Zr04 C44P 53.7(2)
C42P Zr04 C44P 32.3(3)
C45P Zr04 C44P 31.6(2)
O14H Zr04 Zr0A 35.88(11)
O11H Zr04 Zr0A 38.14(11)
O13H Zr04 Zr0A 86.63(12)
O12C Zr04 Zr0A 115.60(13)
O16C Zr04 Zr0A 75.84(12)
C43P Zr04 Zr0A 124.12(18)
C41P Zr04 Zr0A 152.56(18)
C42P Zr04 Zr0A 165.0(2)
C45P Zr04 Zr0A 115.47(19)
C44P Zr04 Zr0A 132.79(19)
O14H Zr04 Zr03 36.22(10)
O11H Zr04 Zr03 85.59(12)
O13H Zr04 Zr03 37.75(11)
O12C Zr04 Zr03 75.85(12)
O16C Zr04 Zr03 115.88(11)
C43P Zr04 Zr03 122.11(15)
C41P Zr04 Zr03 115.18(17)
C42P Zr04 Zr03 135.2(2)
C45P Zr04 Zr03 150.16(16)
C44P Zr04 Zr03 167.37(19)
Zr0A Zr04 Zr03 59.806(18)
O23H Zr05 O26H 73.48(14)
O23H Zr05 O24H 73.51(15)
O26H Zr05 O24H 93.35(16)
O23H Zr05 O32H 80.40(14)
O26H Zr05 O32H 153.29(16)
O24H Zr05 O32H 84.42(15)
O23H Zr05 O28H 79.66(15)
O26H Zr05 O28H 85.45(15)
O24H Zr05 O28H 152.30(16)
O32H Zr05 O28H 84.45(15)
O23H Zr05 C51 149.1(2)
O26H Zr05 C51 81.5(2)
O24H Zr05 C51 126.62(19)
O32H Zr05 C51 121.0(2)
O28H Zr05 C51 80.6(2)
O23H Zr05 C53X 149.58(18)
O26H Zr05 C53X 80.0(2)
O24H Zr05 C53X 93.7(2)
O32H Zr05 C53X 126.65(19)
O28H Zr05 C53X 113.2(2)
C51 Zr05 C53X 33.0(2)
O23H Zr05 C54G 152.41(18)
O26H Zr05 C54G 111.7(2)
O24H Zr05 C54G 131.1(2)
O32H Zr05 C54G 89.1(2)
O28H Zr05 C54G 73.9(2)
C51 Zr05 C54G 31.9(2)
C53X Zr05 C54G 53.4(2)
O23H Zr05 C55 155.10(18)
O26H Zr05 C55 131.4(2)
O24H Zr05 C55 100.0(2)
O32H Zr05 C55 75.00(19)
O28H Zr05 C55 101.5(2)
C51 Zr05 C55 53.2(2)
C53X Zr05 C55 52.8(2)
C54G Zr05 C55 32.4(3)
O23H Zr05 C52C 153.3(2)
O26H Zr05 C52C 108.7(2)
O24H Zr05 C52C 79.8(2)
O32H Zr05 C52C 97.2(2)
O28H Zr05 C52C 126.8(2)
C51 Zr05 C52C 53.1(2)
C53X Zr05 C52C 31.3(2)
C54G Zr05 C52C 53.0(2)
C55 Zr05 C52C 31.8(2)
O23H Zr05 Zr06 36.69(9)
O26H Zr05 Zr06 37.52(11)
O24H Zr05 Zr06 87.14(11)
O32H Zr05 Zr06 115.80(11)
O28H Zr05 Zr06 75.11(11)
C51 Zr05 Zr06 114.62(17)
C53X Zr05 Zr06 117.34(16)
C54G Zr05 Zr06 137.7(2)
C55 Zr05 Zr06 167.83(17)
C52C Zr05 Zr06 143.13(16)
O23H Zr05 Zr01 36.04(10)
O26H Zr05 Zr01 85.74(12)
O24H Zr05 Zr01 37.90(11)
O32H Zr05 Zr01 76.18(11)
O28H Zr05 Zr01 114.56(12)
C51 Zr05 Zr01 159.31(16)
C53X Zr05 Zr01 128.52(17)
C54G Zr05 Zr01 161.7(2)
C55 Zr05 Zr01 130.64(18)
C52C Zr05 Zr01 117.40(17)
Zr06 Zr05 Zr01 60.145(17)
O23H Zr06 O26H 73.30(14)
O23H Zr06 O25H 72.97(14)
O26H Zr06 O25H 91.90(16)
O23H Zr06 O27H 80.11(14)
O26H Zr06 O27H 85.94(16)
O25H Zr06 O27H 152.43(14)
O23H Zr06 O29H 79.64(15)
O26H Zr06 O29H 152.41(15)
O25H Zr06 O29H 85.19(15)
O27H Zr06 O29H 84.20(16)
O23H Zr06 C65P 148.81(19)
O26H Zr06 C65P 83.4(2)
O25H Zr06 C65P 87.68(19)
O27H Zr06 C65P 119.2(2)
O29H Zr06 C65P 123.8(2)
O23H Zr06 C63P 150.2(2)
O26H Zr06 C63P 79.5(2)
O25H Zr06 C63P 120.47(18)
O27H Zr06 C63P 86.2(2)
O29H Zr06 C63P 125.33(19)
C65P Zr06 C63P 33.1(2)
O23H Zr06 C64P 151.2(2)
O26H Zr06 C64P 115.2(2)
O25H Zr06 C64P 79.1(2)
O27H Zr06 C64P 126.4(2)
O29H Zr06 C64P 91.2(2)
C65P Zr06 C64P 32.9(3)
C63P Zr06 C64P 54.1(3)
O23H Zr06 C62P 153.39(17)
O26H Zr06 C62P 107.6(2)
O25H Zr06 C62P 132.71(18)
O27H Zr06 C62P 73.50(18)
O29H Zr06 C62P 94.2(2)
C65P Zr06 C62P 53.9(2)
C63P Zr06 C62P 32.1(2)
C64P Zr06 C62P 53.6(2)
O23H Zr06 C61P 153.9(2)
O26H Zr06 C61P 132.6(2)
O25H Zr06 C61P 104.8(2)
O27H Zr06 C61P 96.7(2)
O29H Zr06 C61P 74.3(2)
C65P Zr06 C61P 54.1(2)
C63P Zr06 C61P 53.7(3)
C64P Zr06 C61P 32.3(2)
C62P Zr06 C61P 32.3(3)
O23H Zr06 Zr05 36.71(11)
O26H Zr06 Zr05 37.32(10)
O25H Zr06 Zr05 85.95(10)
O27H Zr06 Zr05 75.74(11)
O29H Zr06 Zr05 115.11(11)
C65P Zr06 Zr05 119.88(19)
C63P Zr06 Zr05 114.17(17)
C64P Zr06 Zr05 148.55(19)
C62P Zr06 Zr05 134.57(18)
C61P Zr06 Zr05 166.7(2)
O23H Zr06 Zr01 35.96(11)
O26H Zr06 Zr01 85.52(11)
O25H Zr06 Zr01 37.61(9)
O27H Zr06 Zr01 114.88(11)
O29H Zr06 Zr01 75.49(11)
C65P Zr06 Zr01 123.53(17)
C63P Zr06 Zr01 153.23(15)
C64P Zr06 Zr01 115.37(18)
C62P Zr06 Zr01 165.34(18)
C61P Zr06 Zr01 133.1(2)
Zr05 Zr06 Zr01 60.06(2)
O15H Zr07 O18H 72.89(15)
O15H Zr07 O16H 73.24(15)
O18H Zr07 O16H 91.46(17)
O15H Zr07 O18C 79.29(16)
O18H Zr07 O18C 86.64(18)
O16H Zr07 O18C 151.74(16)
O15H Zr07 O21C 80.34(15)
O18H Zr07 O21C 152.89(15)
O16H Zr07 O21C 84.76(16)
O18C Zr07 O21C 84.26(17)
O15H Zr07 C74P 148.52(19)
O18H Zr07 C74P 83.0(2)
O16H Zr07 C74P 87.7(2)
O18C Zr07 C74P 119.9(2)
O21C Zr07 C74P 123.5(2)
O15H Zr07 C71P 151.98(19)
O18H Zr07 C71P 114.2(2)
O16H Zr07 C71P 79.37(18)
O18C Zr07 C71P 126.85(19)
O21C Zr07 C71P 91.5(2)
C74P Zr07 C71P 32.3(3)
O15H Zr07 C75P 149.1(2)
O18H Zr07 C75P 78.9(2)
O16H Zr07 C75P 120.5(2)
O18C Zr07 C75P 86.8(2)
O21C Zr07 C75P 125.8(2)
C74P Zr07 C75P 33.1(3)
C71P Zr07 C75P 54.0(2)
O15H Zr07 C72P 155.5(2)
O18H Zr07 C72P 131.3(2)
O16H Zr07 C72P 105.5(2)
O18C Zr07 C72P 96.76(19)
O21C Zr07 C72P 75.3(2)
C74P Zr07 C72P 53.3(2)
C71P Zr07 C72P 32.42(19)
C75P Zr07 C72P 53.0(3)
O15H Zr07 C73P 153.25(19)
O18H Zr07 C73P 106.6(2)
O16H Zr07 C73P 132.99(19)
O18C Zr07 C73P 74.0(2)
O21C Zr07 C73P 95.3(2)
C74P Zr07 C73P 53.4(2)
C71P Zr07 C73P 53.6(2)
C75P Zr07 C73P 31.5(3)
C72P Zr07 C73P 32.1(3)
O15H Zr07 Zr08 36.19(11)
O18H Zr07 Zr08 37.52(11)
O16H Zr07 Zr08 86.10(11)
O18C Zr07 Zr08 75.33(12)
O21C Zr07 Zr08 115.37(11)
C74P Zr07 Zr08 119.84(18)
C71P Zr07 Zr08 148.13(15)
C75P Zr07 Zr08 113.55(18)
C72P Zr07 Zr08 165.41(19)
C73P Zr07 Zr08 133.53(19)
O15H Zr07 Zr02 36.20(11)
O18H Zr07 Zr02 85.24(12)
O16H Zr07 Zr02 37.69(10)
O18C Zr07 Zr02 114.13(12)
O21C Zr07 Zr02 75.39(11)
C74P Zr07 Zr02 123.62(17)
C71P Zr07 Zr02 115.82(16)
C75P Zr07 Zr02 152.99(18)
C72P Zr07 Zr02 134.35(19)
C73P Zr07 Zr02 166.4(2)
Zr08 Zr07 Zr02 60.06(2)
O15H Zr08 O18H 73.28(16)
O15H Zr08 O17H 73.43(15)
O18H Zr08 O17H 91.88(17)
O15H Zr08 O17C 79.89(17)
O18H Zr08 O17C 86.68(17)
O17H Zr08 O17C 152.50(17)
O15H Zr08 O19C 81.24(16)
O18H Zr08 O19C 154.22(17)
O17H Zr08 O19C 84.46(16)
O17C Zr08 O19C 85.04(17)
O15H Zr08 C83P 148.8(2)
O18H Zr08 C83P 84.9(2)
O17H Zr08 C83P 85.5(2)
O17C Zr08 C83P 121.7(3)
O19C Zr08 C83P 120.1(2)
O15H Zr08 C82P 148.9(2)
O18H Zr08 C82P 76.9(2)
O17H Zr08 C82P 116.5(2)
O17C Zr08 C82P 90.0(2)
O19C Zr08 C82P 127.4(2)
C83P Zr08 C82P 32.1(3)
O15H Zr08 C84P 152.5(2)
O18H Zr08 C84P 117.0(2)
O17H Zr08 C84P 80.6(2)
O17C Zr08 C84P 124.2(2)
O19C Zr08 C84P 87.6(2)
C83P Zr08 C84P 32.5(3)
C82P Zr08 C84P 53.4(3)
O15H Zr08 C85P 152.8(2)
O18H Zr08 C85P 103.1(3)
O17H Zr08 C85P 133.7(2)
O17C Zr08 C85P 72.9(2)
O19C Zr08 C85P 97.7(3)
C83P Zr08 C85P 53.4(3)
C82P Zr08 C85P 32.4(3)
C84P Zr08 C85P 53.5(3)
O15H Zr08 C81P 155.3(2)
O18H Zr08 C81P 130.3(2)
O17H Zr08 C81P 108.5(2)
O17C Zr08 C81P 93.0(2)
O19C Zr08 C81P 74.5(2)
C83P Zr08 C81P 53.6(2)
C82P Zr08 C81P 53.4(3)
C84P Zr08 C81P 32.4(2)
C85P Zr08 C81P 32.1(3)
O15H Zr08 Zr07 36.49(10)
O18H Zr08 Zr07 37.61(12)
O17H Zr08 Zr07 86.51(11)
O17C Zr08 Zr07 75.68(12)
O19C Zr08 Zr07 116.61(12)
C83P Zr08 Zr07 121.49(18)
C82P Zr08 Zr07 112.57(18)
C84P Zr08 Zr07 151.37(18)
C85P Zr08 Zr07 130.6(2)
C81P Zr08 Zr07 162.7(2)
O15H Zr08 Zr02 36.15(10)
O18H Zr08 Zr02 85.40(13)
O17H Zr08 Zr02 37.85(11)
O17C Zr08 Zr02 114.76(13)
O19C Zr08 Zr02 76.08(12)
C83P Zr08 Zr02 121.9(2)
C82P Zr08 Zr02 148.8(2)
C84P Zr08 Zr02 116.71(19)
C85P Zr08 Zr02 169.13(19)
C81P Zr08 Zr02 137.1(2)
Zr07 Zr08 Zr02 60.165(18)
O011 Zr09 O13 73.60(18)
O011 Zr09 O12 73.48(17)
O13 Zr09 O12 90.95(18)
O011 Zr09 O37H 79.98(19)
O13 Zr09 O37H 153.30(17)
O12 Zr09 O37H 85.17(17)
O011 Zr09 O34H 79.51(16)
O13 Zr09 O34H 86.14(17)
O12 Zr09 O34H 152.53(16)
O37H Zr09 O34H 85.31(18)
O011 Zr09 C95P 149.75(18)
O13 Zr09 C95P 88.9(2)
O12 Zr09 C95P 82.56(19)
O37H Zr09 C95P 116.6(2)
O34H Zr09 C95P 124.6(2)
O011 Zr09 C94P 150.3(2)
O13 Zr09 C94P 121.3(2)
O12 Zr09 C94P 80.4(2)
O37H Zr09 C94P 84.2(2)
O34H Zr09 C94P 124.1(2)
C95P Zr09 C94P 32.5(2)
O011 Zr09 C91P 151.5(2)
O13 Zr09 C91P 78.6(2)
O12 Zr09 C91P 113.29(19)
O37H Zr09 C91P 127.1(2)
O34H Zr09 C91P 92.90(19)
C95P Zr09 C91P 32.5(2)
C94P Zr09 C91P 53.9(2)
O011 Zr09 C92P 153.0(2)
O13 Zr09 C92P 132.0(2)
O12 Zr09 C92P 109.3(2)
O37H Zr09 C92P 73.6(2)
O34H Zr09 C92P 92.6(2)
C95P Zr09 C92P 53.4(2)
C94P Zr09 C92P 32.1(2)
C91P Zr09 C92P 53.6(2)
O011 Zr09 C93P 153.45(18)
O13 Zr09 C93P 102.9(2)
O12 Zr09 C93P 133.04(19)
O37H Zr09 C93P 99.0(2)
O34H Zr09 C93P 73.98(18)
C95P Zr09 C93P 53.63(19)
C94P Zr09 C93P 54.0(2)
C91P Zr09 C93P 32.1(2)
C92P Zr09 C93P 32.9(2)
O011 Zr09 Zr0B 36.59(14)
O13 Zr09 Zr0B 37.73(11)
O12 Zr09 Zr0B 85.59(13)
O37H Zr09 Zr0B 115.57(13)
O34H Zr09 Zr0B 75.48(12)
C95P Zr09 Zr0B 124.96(18)
C94P Zr09 Zr0B 154.76(15)
C91P Zr09 Zr0B 114.97(17)
C92P Zr09 Zr0B 163.65(18)
C93P Zr09 Zr0B 131.06(17)
O011 Zr09 Zr0C 36.44(12)
O13 Zr09 Zr0C 85.45(12)
O12 Zr09 Zr0C 37.71(11)
O37H Zr09 Zr0C 75.37(13)
O34H Zr09 Zr0C 114.84(12)
C95P Zr09 Zr0C 119.67(15)
C94P Zr09 Zr0C 115.05(17)
C91P Zr09 Zr0C 146.95(14)
C92P Zr09 Zr0C 136.27(18)
C93P Zr09 Zr0C 168.59(16)
Zr0B Zr09 Zr0C 60.00(2)
O14H Zr0A O12H 73.72(16)
O14H Zr0A O11H 72.92(16)
O12H Zr0A O11H 91.72(17)
O14H Zr0A O15C 80.67(16)
O12H Zr0A O15C 153.87(17)
O11H Zr0A O15C 85.55(16)
O14H Zr0A O14C 80.55(17)
O12H Zr0A O14C 85.54(16)
O11H Zr0A O14C 153.00(17)
O15C Zr0A O14C 85.28(16)
O14H Zr0A C12A 151.4(2)
O12H Zr0A C12A 80.5(2)
O11H Zr0A C12A 120.50(19)
O15C Zr0A C12A 123.1(2)
O14C Zr0A C12A 85.6(2)
O14H Zr0A C13A 149.53(18)
O12H Zr0A C13A 83.1(2)
O11H Zr0A C13A 88.5(2)
O15C Zr0A C13A 122.7(2)
O14C Zr0A C13A 117.7(2)
C12A Zr0A C13A 32.1(2)
O14H Zr0A C11A 153.63(18)
O12H Zr0A C11A 109.3(2)
O11H Zr0A C11A 131.87(19)
O15C Zr0A C11A 91.4(2)
O14C Zr0A C11A 73.71(19)
C12A Zr0A C11A 32.5(2)
C13A Zr0A C11A 53.6(2)
O14H Zr0A C14A 151.2(2)
O12H Zr0A C14A 114.1(2)
O11H Zr0A C14A 79.0(2)
O15C Zr0A C14A 90.9(2)
O14C Zr0A C14A 126.5(2)
C12A Zr0A C14A 53.0(2)
C13A Zr0A C14A 32.4(2)
C11A Zr0A C14A 53.0(2)
O14H Zr0A C15A 153.5(2)
O12H Zr0A C15A 132.7(2)
O11H Zr0A C15A 103.3(2)
O15C Zr0A C15A 72.9(2)
O14C Zr0A C15A 98.1(2)
C12A Zr0A C15A 53.2(2)
C13A Zr0A C15A 53.4(2)
C11A Zr0A C15A 32.0(2)
C14A Zr0A C15A 31.8(2)
O14H Zr0A Zr03 36.68(10)
O12H Zr0A Zr03 37.80(12)
O11H Zr0A Zr03 85.88(12)
O15C Zr0A Zr03 116.08(13)
O14C Zr0A Zr03 75.55(12)
C12A Zr0A Zr03 115.51(17)
C13A Zr0A Zr03 120.25(16)
C11A Zr0A Zr03 136.35(17)
C14A Zr0A Zr03 147.98(15)
C15A Zr0A Zr03 168.00(18)
O14H Zr0A Zr04 35.76(11)
O12H Zr0A Zr04 86.27(13)
O11H Zr0A Zr04 37.93(11)
O15C Zr0A Zr04 75.65(13)
O14C Zr0A Zr04 115.09(13)
C12A Zr0A Zr04 154.54(16)
C13A Zr0A Zr04 124.94(17)
C11A Zr0A Zr04 163.17(17)
C14A Zr0A Zr04 115.44(17)
C15A Zr0A Zr04 131.49(18)
Zr03 Zr0A Zr04 60.312(19)
O011 Zr0B O13 73.47(17)
O011 Zr0B O11 73.69(18)
O13 Zr0B O11 92.08(18)
O011 Zr0B O33H 79.54(18)
O13 Zr0B O33H 86.62(17)
O11 Zr0B O33H 152.4(2)
O011 Zr0B O36H 79.72(19)
O13 Zr0B O36H 152.8(2)
O11 Zr0B O36H 84.40(18)
O33H Zr0B O36H 84.34(18)
O011 Zr0B C122 153.0(3)
O13 Zr0B C122 120.4(3)
O11 Zr0B C122 82.3(3)
O33H Zr0B C122 121.8(3)
O36H Zr0B C122 85.9(3)
O011 Zr0B C121 151.1(2)
O13 Zr0B C121 88.6(2)
O11 Zr0B C121 84.8(2)
O33H Zr0B C121 122.7(3)
O36H Zr0B C121 117.8(3)
C122 Zr0B C121 32.0(3)
O011 Zr0B C124 150.8(2)
O13 Zr0B C124 78.1(3)
O11 Zr0B C124 114.3(3)
O33H Zr0B C124 92.4(3)
O36H Zr0B C124 127.8(3)
C122 Zr0B C124 52.4(3)
C121 Zr0B C124 31.3(3)
O011 Zr0B C125 152.4(2)
O13 Zr0B C125 102.6(3)
O11 Zr0B C125 133.9(2)
O33H Zr0B C125 72.9(2)
O36H Zr0B C125 99.1(3)
C122 Zr0B C125 52.5(3)
C121 Zr0B C125 52.8(3)
C124 Zr0B C125 32.5(4)
O011 Zr0B C123 153.4(3)
O13 Zr0B C123 130.8(3)
O11 Zr0B C123 110.9(3)
O33H Zr0B C123 90.3(3)
O36H Zr0B C123 74.8(3)
C122 Zr0B C123 32.2(3)
C121 Zr0B C123 53.2(3)
C124 Zr0B C123 53.0(3)
C125 Zr0B C123 31.5(4)
O011 Zr0B Zr09 36.58(11)
O13 Zr0B Zr09 37.60(13)
O11 Zr0B Zr09 86.41(14)
O33H Zr0B Zr09 75.83(13)
O36H Zr0B Zr09 115.25(16)
C122 Zr0B Zr09 155.0(2)
C121 Zr0B Zr09 124.9(2)
C124 Zr0B Zr09 114.3(2)
C125 Zr0B Zr09 130.2(3)
C123 Zr0B Zr09 161.3(3)
O011 Zr0B Zr0C 36.56(11)
O13 Zr0B Zr0C 85.49(13)
O11 Zr0B Zr0C 37.65(14)
O33H Zr0B Zr0C 114.88(14)
O36H Zr0B Zr0C 75.30(16)
C122 Zr0B Zr0C 117.5(2)
C121 Zr0B Zr0C 121.5(2)
C124 Zr0B Zr0C 147.3(3)
C125 Zr0B Zr0C 169.4(2)
C123 Zr0B Zr0C 138.4(3)
Zr09 Zr0B Zr0C 60.16(2)
O011 Zr0C O11 73.74(18)
O011 Zr0C O12 73.91(16)
O11 Zr0C O12 92.18(18)
O011 Zr0C O35H 79.89(17)
O11 Zr0C O35H 85.2(2)
O12 Zr0C O35H 153.32(17)
O011 Zr0C O38H 79.12(19)
O11 Zr0C O38H 152.00(19)
O12 Zr0C O38H 86.78(19)
O35H Zr0C O38H 83.4(2)
O011 Zr0C C04P 151.9(2)
O11 Zr0C C04P 133.8(2)
O12 Zr0C C04P 96.4(2)
O35H Zr0C C04P 104.6(2)
O38H Zr0C C04P 74.0(2)
O011 Zr0C C04N 152.22(19)
O11 Zr0C C04N 116.5(3)
O12 Zr0C C04N 128.2(2)
O35H Zr0C C04N 75.6(2)
O38H Zr0C C04N 85.2(2)
C04P Zr0C C04N 32.6(3)
O011 Zr0C C03K 151.6(3)
O11 Zr0C C03K 85.5(3)
O12 Zr0C C03K 127.1(3)
O35H Zr0C C03K 79.2(3)
O38H Zr0C C03K 117.2(3)
C04P Zr0C C03K 53.7(3)
C04N Zr0C C03K 32.0(3)
O011 Zr0C C06J 151.7(3)
O11 Zr0C C06J 79.8(3)
O12 Zr0C C06J 97.6(3)
O35H Zr0C C06J 108.0(3)
O38H Zr0C C06J 128.1(3)
C04P Zr0C C06J 54.2(3)
C04N Zr0C C06J 52.0(3)
C03K Zr0C C06J 30.0(3)
O011 Zr0C C05G 152.4(2)
O11 Zr0C C05G 106.4(3)
O12 Zr0C C05G 78.5(2)
O35H Zr0C C05G 127.7(2)
O38H Zr0C C05G 100.8(4)
C04P Zr0C C05G 33.3(3)
C04N Zr0C C05G 53.2(2)
C03K Zr0C C05G 52.2(3)
C06J Zr0C C05G 32.4(4)
O011 Zr0C Zr0B 36.50(14)
O11 Zr0C Zr0B 37.76(12)
O12 Zr0C Zr0B 85.82(13)
O35H Zr0C Zr0B 75.90(16)
O38H Zr0C Zr0B 114.37(15)
C04P Zr0C Zr0B 171.53(18)
C04N Zr0C Zr0B 142.9(2)
C03K Zr0C Zr0B 118.7(2)
C06J Zr0C Zr0B 117.5(2)
C05G Zr0C Zr0B 140.5(3)
O011 Zr0C Zr09 36.37(12)
O11 Zr0C Zr09 86.22(13)
O12 Zr0C Zr09 38.21(11)
O35H Zr0C Zr09 115.13(13)
O38H Zr0C Zr09 75.75(13)
C04P Zr0C Zr09 125.95(18)
C04N Zr0C Zr09 156.4(2)
C03K Zr0C Zr09 162.7(2)
C06J Zr0C Zr09 133.1(3)
C05G Zr0C Zr09 116.4(2)
Zr0B Zr0C Zr09 59.847(19)
O12S S11F O11S 119.1(4)
O12S S11F C15B 107.5(3)
O11S S11F C15B 108.4(3)
O12S S11F C44B 108.5(3)
O11S S11F C44B 108.4(3)
C15B S11F C44B 103.9(3)
O40S S16G O39S 120.2(4)
O40S S16G C158 107.8(3)
O39S S16G C158 107.2(3)
O40S S16G C127 108.0(3)
O39S S16G C127 107.8(3)
C158 S16G C127 104.9(3)
O13S S12I O14S 120.8(4)
O13S S12I C16B 108.4(3)
O14S S12I C16B 106.9(3)
O13S S12I C39B 107.6(4)
O14S S12I C39B 107.6(3)
C16B S12I C39B 104.4(3)
O44S S15K O43S 120.3(4)
O44S S15K C137 107.9(3)
O43S S15K C137 107.1(4)
O44S S15K C154 108.8(3)
O43S S15K C154 107.7(3)
C137 S15K C154 103.7(3)
O15S S13L O16S 119.4(5)
O15S S13L C21B 108.7(4)
O16S S13L C21B 107.8(4)
O15S S13L C35B 108.2(4)
O16S S13L C35B 107.6(4)
C21B S13L C35B 104.0(3)
O42S S14M O41S 120.4(4)
O42S S14M C151 108.3(4)
O41S S14M C151 107.1(3)
O42S S14M C132 107.6(4)
O41S S14M C132 107.0(4)
C151 S14M C132 105.6(3)
Zr01 O23H Zr05 107.60(15)
Zr01 O23H Zr06 107.76(15)
Zr05 O23H Zr06 106.60(16)
Zr08 O15H Zr02 107.92(16)
Zr08 O15H Zr07 107.32(18)
Zr02 O15H Zr07 107.52(16)
Zr02 O17H Zr08 104.20(16)
Zr02 O17H H17H 127.9
Zr08 O17H H17H 127.9
Zr03 O13H Zr04 104.25(16)
Zr03 O13H H13H 127.9
Zr04 O13H H13H 127.9
Zr04 O14H Zr0A 108.35(17)
Zr04 O14H Zr03 108.14(16)
Zr0A O14H Zr03 107.12(18)
Zr05 O24H Zr01 104.29(16)
Zr05 O24H H24H 127.9
Zr01 O24H H24H 127.9
Zr01 O25H Zr06 104.57(15)
Zr01 O25H H25H 127.7
Zr06 O25H H25H 127.7
C166 O32H Zr05 129.8(3)
Zr02 O16H Zr07 104.23(16)
Zr02 O16H H16H 127.9
Zr07 O16H H16H 127.9
Zr0C O12 Zr09 104.09(17)
Zr0C O12 H12 128.0
Zr09 O12 H12 128.0
Zr0A O12H Zr03 104.65(18)
Zr0A O12H H12H 127.7
Zr03 O12H H12H 127.7
Zr04 O11H Zr0A 103.93(17)
Zr04 O11H H11H 128.0
Zr0A O11H H11H 128.0
C167 O30H Zr01 131.9(4)
C52B O21C Zr07 131.1(4)
Zr09 O011 Zr0C 107.19(19)
Zr09 O011 Zr0B 106.83(19)
Zr0C O011 Zr0B 106.94(19)
C165 O28H Zr05 131.8(4)
Zr08 O18H Zr07 104.86(18)
Zr08 O18H H18H 127.6
Zr07 O18H H18H 127.6
C13B O15C Zr0A 131.8(4)
C165 O27H Zr06 131.9(4)
Zr09 O13 Zr0B 104.68(19)
Zr09 O13 H13 127.7
Zr0B O13 H13 127.7
C13B O16C Zr04 130.2(4)
C11B O11C Zr03 131.1(4)
Zr05 O26H Zr06 105.17(17)
Zr05 O26H H26H 127.4
Zr06 O26H H26H 127.4
C50B O17C Zr08 131.0(4)
C166 O31H Zr01 131.6(4)
Zr0C O11 Zr0B 104.59(19)
Zr0C O11 H11 127.7
Zr0B O11 H11 127.7
C12B O14C Zr0A 130.6(4)
C52B O22C Zr02 132.1(4)
C167 O29H Zr06 131.3(3)
C51B O20C Zr02 132.3(4)
C146 O33H Zr0B 131.5(4)
C145 O36H Zr0B 131.1(5)
C11B O12C Zr04 130.9(4)
C51B O19C Zr08 130.3(4)
C146 O34H Zr09 131.5(4)
C145 O35H Zr0C 131.9(5)
C50B O18C Zr07 132.2(4)
C12B O13C Zr03 131.5(4)
C144 O37H Zr09 131.8(5)
C144 O38H Zr0C 130.0(5)
C149 C147 C155 120.2(5)
C149 C147 C166 120.6(6)
C155 C147 C166 119.2(5)
C54G C51 C53X 108.1(7)
C54G C51 Zr05 75.5(5)
C53X C51 Zr05 74.7(4)
C54G C51 H51 125.4
C53X C51 H51 125.4
Zr05 C51 H51 125.4
C13P C11P C12P 108.3(5)
C13P C11P Zr01 72.8(4)
C12P C11P Zr01 73.0(4)
C13P C11P H11P 125.7
C12P C11P H11P 125.7
Zr01 C11P H11P 125.7
C46B C44B C45B 121.5(6)
C46B C44B S11F 119.6(5)
C45B C44B S11F 118.9(5)
C15P C12P C11P 106.7(5)
C15P C12P Zr01 72.6(4)
C11P C12P Zr01 74.6(4)
C15P C12P H12P 126.2
C11P C12P H12P 126.2
Zr01 C12P H12P 126.2
C43P C41P C42P 106.2(7)
C43P C41P Zr04 72.9(4)
C42P C41P Zr04 74.1(4)
C43P C41P H41P 126.5
C42P C41P H41P 126.5
Zr04 C41P H41P 126.5
C53X C52C C55 109.2(6)
C53X C52C Zr05 73.1(4)
C55 C52C Zr05 74.0(4)
C53X C52C H52C 125.2
C55 C52C H52C 125.2
Zr05 C52C H52C 125.2
C93P C91P C95P 108.2(6)
C93P C91P Zr09 74.8(4)
C95P C91P Zr09 72.5(4)
C93P C91P H91P 125.6
C95P C91P H91P 125.6
Zr09 C91P H91P 125.6
C153 C148 C154 118.1(6)
C153 C148 H148 120.9
C154 C148 H148 120.9
O20C C51B O19C 125.7(5)
O20C C51B C37B 116.8(6)
O19C C51B C37B 117.5(6)
C12A C11A C15A 107.3(6)
C12A C11A Zr0A 72.2(4)
C15A C11A Zr0A 75.4(4)
C12A C11A H11A 126.0
C15A C11A H11A 126.0
Zr0A C11A H11A 126.0
C39B C42B C43B 118.8(6)
C39B C42B H42B 120.6
C43B C42B H42B 120.6
C41B C38B C43B 119.9(6)
C41B C38B C52B 120.1(6)
C43B C38B C52B 119.9(6)
C147 C149 C157 120.9(7)
C147 C149 H149 119.5
C157 C149 H149 119.5
C24B C14B C20B 120.5(5)
C24B C14B C12B 120.0(6)
C20B C14B C12B 119.5(6)
C34B C37B C32B 121.2(6)
C34B C37B C51B 119.4(6)
C32B C37B C51B 119.3(6)
O21C C52B O22C 125.5(5)
O21C C52B C38B 118.2(5)
O22C C52B C38B 116.4(6)
C94P C92P C93P 108.2(6)
C94P C92P Zr09 72.6(4)
C93P C92P Zr09 74.2(4)
C94P C92P H92P 125.6
C93P C92P H92P 125.6
Zr09 C92P H92P 125.6
C13A C12A C11A 109.1(7)
C13A C12A Zr0A 74.3(4)
C11A C12A Zr0A 75.3(4)
C13A C12A H12A 125.0
C11A C12A H12A 125.0
Zr0A C12A H12A 125.0
C159 C150 C153 119.7(5)
C159 C150 C165 120.9(5)
C153 C150 C165 119.5(5)
C74P C71P C72P 107.3(6)
C74P C71P Zr07 73.4(4)
C72P C71P Zr07 74.3(4)
C74P C71P H71P 125.9
C72P C71P H71P 125.9
Zr07 C71P H71P 125.9
O29H C167 O30H 125.3(5)
O29H C167 C160 117.0(5)
O30H C167 C160 117.7(5)
C91P C93P C92P 106.8(6)
C91P C93P Zr09 73.1(4)
C92P C93P Zr09 72.9(4)
C91P C93P H93P 126.3
C92P C93P H93P 126.3
Zr09 C93P H93P 126.3
C42B C39B C40B 123.7(6)
C42B C39B S12I 118.9(5)
C40B C39B S12I 117.4(6)
C52C C53X C51 107.6(6)
C52C C53X Zr05 75.6(4)
C51 C53X Zr05 72.3(4)
C52C C53X H53X 125.8
C51 C53X H53X 125.8
Zr05 C53X H53X 125.8
C11P C13P C14P 108.4(5)
C11P C13P Zr01 75.4(3)
C14P C13P Zr01 73.4(3)
C11P C13P H13P 125.4
C14P C13P H13P 125.4
Zr01 C13P H13P 125.4
C48B C45B C44B 119.1(6)
C48B C45B H45B 120.4
C44B C45B H45B 120.4
C92P C94P C95P 108.2(7)
C92P C94P Zr09 75.3(4)
C95P C94P Zr09 73.6(4)
C92P C94P H94P 125.5
C95P C94P H94P 125.5
Zr09 C94P H94P 125.5
C15P C14P C13P 107.3(5)
C15P C14P Zr01 73.5(3)
C13P C14P Zr01 74.0(3)
C15P C14P H14P 126.0
C13P C14P H14P 126.0
Zr01 C14P H14P 126.0
O11C C11B O12C 126.4(5)
O11C C11B C25B 116.9(5)
O12C C11B C25B 116.7(6)
C94P C95P C91P 108.6(6)
C94P C95P Zr09 73.9(4)
C91P C95P Zr09 75.0(4)
C94P C95P H95P 125.3
C91P C95P H95P 125.3
Zr09 C95P H95P 125.3
C156 C151 C157 122.0(5)
C156 C151 S14M 118.5(5)
C157 C151 S14M 119.5(5)
C127 C126 C138 117.8(6)
C127 C126 H126 121.1
C138 C126 H126 121.1
C23B C15B C18B 121.2(6)
C23B C15B S11F 120.2(5)
C18B C15B S11F 118.5(6)
C33B C32B C37B 120.1(7)
C33B C32B H32B 120.0
C37B C32B H32B 120.0
C158 C152 C162 120.1(6)
C158 C152 H152 120.0
C162 C152 H152 120.0
C42B C43B C38B 119.7(7)
C42B C43B H43B 120.2
C38B C43B H43B 120.2
C64P C61P C62P 107.2(7)
C64P C61P Zr06 72.2(4)
C62P C61P Zr06 73.1(4)
C64P C61P H61P 126.2
C62P C61P H61P 126.2
Zr06 C61P H61P 126.2
O32H C166 O31H 126.2(5)
O32H C166 C147 117.4(5)
O31H C166 C147 116.3(5)
C136 C127 C126 121.8(6)
C136 C127 S16G 119.0(5)
C126 C127 S16G 119.1(5)
C142 C128 C139 121.1(7)
C142 C128 C144 119.6(6)
C139 C128 C144 119.3(7)
C71P C72P C73P 108.8(6)
C71P C72P Zr07 73.3(3)
C73P C72P Zr07 75.2(4)
C71P C72P H72P 125.2
C73P C72P H72P 125.2
Zr07 C72P H72P 125.2
C12A C13A C14A 107.5(6)
C12A C13A Zr0A 73.6(4)
C14A C13A Zr0A 75.5(4)
C12A C13A H13A 125.7
C14A C13A H13A 125.7
Zr0A C13A H13A 125.7
C51 C54G C55 107.7(6)
C51 C54G Zr05 72.6(4)
C55 C54G Zr05 74.7(5)
C51 C54G H54G 125.8
C55 C54G H54G 125.8
Zr05 C54G H54G 125.8
C148 C153 C150 120.6(6)
C148 C153 H153 119.7
C150 C153 H153 119.7
C161 C154 C148 122.1(5)
C161 C154 S15K 119.5(5)
C148 C154 S15K 118.3(5)
C06J C03K C04N 110.7(9)
C06J C03K Zr0C 76.1(5)
C04N C03K Zr0C 74.2(5)
C06J C03K H03K 124.3
C04N C03K H03K 124.3
Zr0C C03K H03K 124.3
C41P C42P C44P 108.6(7)
C41P C42P Zr04 73.4(4)
C44P C42P Zr04 74.9(5)
C41P C42P H42P 125.4
C44P C42P H42P 125.4
Zr04 C42P H42P 125.4
C26B C16B C17B 123.6(5)
C26B C16B S12I 118.3(5)
C17B C16B S12I 118.1(5)
C44B C46B C49B 118.8(6)
C44B C46B H46B 120.6
C49B C46B H46B 120.6
C132 C129 C134 118.9(8)
C132 C129 H129 120.5
C134 C129 H129 120.5
C156 C155 C147 119.7(7)
C156 C155 H155 120.2
C147 C155 H155 120.2
C25P C21P C22P 112.9(12)
C25P C21P Zr02 74.7(7)
C22P C21P Zr02 74.7(5)
C25P C21P H21P 123.4
C22P C21P H21P 123.4
Zr02 C21P H21P 123.4
O13C C12B O14C 125.9(5)
O13C C12B C14B 115.4(5)
O14C C12B C14B 118.7(5)
C63P C62P C61P 108.6(6)
C63P C62P Zr06 72.1(4)
C61P C62P Zr06 74.6(4)
C63P C62P H62P 125.5
C61P C62P H62P 125.5
Zr06 C62P H62P 125.5
C48B C47B C49B 120.2(6)
C48B C47B C50B 119.8(6)
C49B C47B C50B 119.9(5)
O36H C145 O35H 124.9(6)
O36H C145 C131 117.6(7)
O35H C145 C131 117.5(7)
C35B C33B C32B 117.4(7)
C35B C33B H33B 121.3
C32B C33B H33B 121.3
C20B C17B C16B 117.4(6)
C20B C17B H17B 121.3
C16B C17B H17B 121.3
O27H C165 O28H 124.9(5)
O27H C165 C150 117.0(5)
O28H C165 C150 118.1(5)
C45B C48B C47B 120.3(6)
C45B C48B H48B 119.9
C47B C48B H48B 119.9
C151 C156 C155 119.1(7)
C151 C156 H156 120.4
C155 C156 H156 120.4
C85P C81P C84P 106.5(7)
C85P C81P Zr08 72.2(4)
C84P C81P Zr08 71.9(4)
C85P C81P H81P 126.5
C84P C81P H81P 126.5
Zr08 C81P H81P 126.5
C14P C15P C12P 109.3(5)
C14P C15P Zr01 74.3(4)
C12P C15P Zr01 74.9(3)
C14P C15P H15P 125.0
C12P C15P H15P 125.0
Zr01 C15P H15P 125.0
C149 C157 C151 118.1(6)
C149 C157 H157 121.0
C151 C157 H157 121.0
C39B C40B C41B 118.6(7)
C39B C40B H40B 120.7
C41B C40B H40B 120.7
C52C C55 C54G 107.3(6)
C52C C55 Zr05 74.2(4)
C54G C55 Zr05 72.9(4)
C52C C55 H55 126.0
C54G C55 H55 126.0
Zr05 C55 H55 126.0
C37B C34B C36B 118.8(7)
C37B C34B H34B 120.6
C36B C34B H34B 120.6
C29B C18B C15B 118.4(7)
C29B C18B H18B 120.8
C15B C18B H18B 120.8
C36B C35B C33B 123.9(6)
C36B C35B S13L 118.5(5)
C33B C35B S13L 117.6(6)
C15A C14A C13A 108.5(6)
C15A C14A Zr0A 75.0(4)
C13A C14A Zr0A 72.1(4)
C15A C14A H14A 125.5
C13A C14A H14A 125.5
Zr0A C14A H14A 125.5
C41P C43P C45P 110.2(6)
C41P C43P Zr04 75.1(4)
C45P C43P Zr04 75.7(3)
C41P C43P H43P 124.5
C45P C43P H43P 124.5
Zr04 C43P H43P 124.5
C152 C158 C164 121.4(6)
C152 C158 S16G 120.6(5)
C164 C158 S16G 118.0(5)
C83P C82P C85P 108.5(7)
C83P C82P Zr08 74.0(5)
C85P C82P Zr08 74.4(5)
C83P C82P H82P 125.4
C85P C82P H82P 125.4
Zr08 C82P H82P 125.4
C62P C63P C65P 108.5(7)
C62P C63P Zr06 75.8(4)
C65P C63P Zr06 73.0(4)
C62P C63P H63P 125.4
C65P C63P H63P 125.4
Zr06 C63P H63P 125.4
C82P C83P C84P 108.2(7)
C82P C83P Zr08 74.0(4)
C84P C83P Zr08 74.2(4)
C82P C83P H83P 125.5
C84P C83P H83P 125.5
Zr08 C83P H83P 125.5
C31B C19B C27B 120.3(6)
C31B C19B C13B 120.7(6)
C27B C19B C13B 119.0(6)
C135 C130 C138 120.3(5)
C135 C130 C146 119.9(6)
C138 C130 C146 119.8(6)
C17B C20B C14B 120.5(6)
C17B C20B H20B 119.8
C14B C20B H20B 119.8
C141 C131 C134 120.7(6)
C141 C131 C145 119.7(7)
C134 C131 C145 119.5(7)
C14A C15A C11A 107.6(6)
C14A C15A Zr0A 73.2(4)
C11A C15A Zr0A 72.6(4)
C14A C15A H15A 126.0
C11A C15A H15A 126.0
Zr0A C15A H15A 126.0
C161 C159 C150 121.2(6)
C161 C159 H159 119.4
C150 C159 H159 119.4
C28B C21B C30B 122.2(7)
C28B C21B S13L 118.3(6)
C30B C21B S13L 119.5(6)
C25B C22B C23B 119.9(7)
C25B C22B H22B 120.0
C23B C22B H22B 120.0
C03K C04N C04P 108.4(7)
C03K C04N Zr0C 73.8(5)
C04P C04N Zr0C 73.5(5)
C03K C04N H04N 125.5
C04P C04N H04N 125.5
Zr0C C04N H04N 125.5
C162 C160 C163 120.5(6)
C162 C160 C167 120.0(5)
C163 C160 C167 119.5(6)
C04N C04P C05G 104.8(8)
C04N C04P Zr0C 73.9(5)
C05G C04P Zr0C 74.4(5)
C04N C04P H04P 126.9
C05G C04P H04P 126.9
Zr0C C04P H04P 126.9
O33H C146 O34H 125.3(5)
O33H C146 C130 118.1(6)
O34H C146 C130 116.6(6)
O18C C50B O17C 124.9(5)
O18C C50B C47B 116.4(5)
O17C C50B C47B 118.6(5)
C45P C44P C42P 107.7(6)
C45P C44P Zr04 73.6(4)
C42P C44P Zr04 72.8(4)
C45P C44P H44P 125.9
C42P C44P H44P 125.9
Zr04 C44P H44P 125.9
C75P C73P C72P 108.0(6)
C75P C73P Zr07 73.1(4)
C72P C73P Zr07 72.8(4)
C75P C73P H73P 125.8
C72P C73P H73P 125.8
Zr07 C73P H73P 125.8
C71P C74P C75P 108.0(6)
C71P C74P Zr07 74.3(4)
C75P C74P Zr07 74.4(4)
C71P C74P H74P 125.6
C75P C74P H74P 125.6
Zr07 C74P H74P 125.6
C140 C132 C129 123.5(6)
C140 C132 S14M 119.1(6)
C129 C132 S14M 117.3(6)
C61P C64P C65P 108.4(7)
C61P C64P Zr06 75.6(4)
C65P C64P Zr06 72.1(4)
C61P C64P H64P 125.5
C65P C64P H64P 125.5
Zr06 C64P H64P 125.5
C35B C36B C34B 118.5(6)
C35B C36B H36B 120.7
C34B C36B H36B 120.7
C44P C45P C43P 107.3(7)
C44P C45P Zr04 74.8(4)
C43P C45P Zr04 71.9(4)
C44P C45P H45P 126.0
C43P C45P H45P 126.0
Zr04 C45P H45P 126.0
C15B C23B C22B 120.2(7)
C15B C23B H23B 119.9
C22B C23B H23B 119.9
C137 C133 C142 119.0(8)
C137 C133 H133 120.5
C142 C133 H133 120.5
C131 C134 C129 118.1(8)
C131 C134 H134 121.0
C129 C134 H134 121.0
C154 C161 C159 118.3(6)
C154 C161 H161 120.9
C159 C161 H161 120.9
C33P C31P C34P 108.3(8)
C33P C31P Zr03 76.1(6)
C34P C31P Zr03 74.2(6)
C33P C31P H31P 125.3
C34P C31P H31P 125.3
Zr03 C31P H31P 125.3
C130 C135 C136 120.4(6)
C130 C135 H135 119.8
C136 C135 H135 119.8
O15C C13B O16C 126.0(5)
O15C C13B C19B 116.3(6)
O16C C13B C19B 117.6(6)
C14B C24B C26B 120.3(6)
C14B C24B H24B 119.9
C26B C24B H24B 119.9
C73P C75P C74P 107.8(7)
C73P C75P Zr07 75.4(4)
C74P C75P Zr07 72.5(4)
C73P C75P H75P 125.7
C74P C75P H75P 125.7
Zr07 C75P H75P 125.7
O38H C144 O37H 126.4(6)
O38H C144 C128 118.1(6)
O37H C144 C128 115.5(6)
C127 C136 C135 119.0(7)
C127 C136 H136 120.5
C135 C136 H136 120.5
C133 C137 C143 122.3(7)
C133 C137 S15K 118.9(6)
C143 C137 S15K 118.8(5)
C160 C162 C152 119.3(6)
C160 C162 H162 120.4
C152 C162 H162 120.4
C63P C65P C64P 107.4(6)
C63P C65P Zr06 74.0(3)
C64P C65P Zr06 75.0(4)
C63P C65P H65P 125.8
C64P C65P H65P 125.8
Zr06 C65P H65P 125.8
C06J C05G C04P 106.8(7)
C06J C05G Zr0C 73.8(5)
C04P C05G Zr0C 72.4(4)
C06J C05G H05G 126.3
C04P C05G H05G 126.3
Zr0C C05G H05G 126.3
C130 C138 C126 120.7(6)
C130 C138 H138 119.6
C126 C138 H138 119.6
C124 C121 C122 108.2(8)
C124 C121 Zr0B 74.6(5)
C122 C121 Zr0B 73.8(5)
C124 C121 H121 125.5
C122 C121 H121 125.5
Zr0B C121 H121 125.5
C22B C25B C29B 120.4(6)
C22B C25B C11B 119.7(6)
C29B C25B C11B 119.7(6)
C128 C139 C143 120.2(8)
C128 C139 H139 119.9
C143 C139 H139 119.9
C121 C122 C123 109.2(8)
C121 C122 Zr0B 74.3(5)
C123 C122 Zr0B 76.3(5)
C121 C122 H122 124.9
C123 C122 H122 124.9
Zr0B C122 H122 124.9
C132 C140 C141 118.3(8)
C132 C140 H140 120.9
C141 C140 H140 120.9
C40B C41B C38B 119.2(7)
C40B C41B H41B 120.4
C38B C41B H41B 120.4
C16B C26B C24B 117.7(6)
C16B C26B H26B 121.2
C24B C26B H26B 121.2
C83P C84P C81P 108.2(7)
C83P C84P Zr08 73.4(4)
C81P C84P Zr08 75.7(4)
C83P C84P H84P 125.4
C81P C84P H84P 125.4
Zr08 C84P H84P 125.4
C23P C22P C21P 103.7(10)
C23P C22P Zr02 72.7(6)
C21P C22P Zr02 73.3(6)
C23P C22P H22P 127.5
C21P C22P H22P 127.5
Zr02 C22P H22P 127.5
C125 C123 C122 106.2(8)
C125 C123 Zr0B 73.5(5)
C122 C123 Zr0B 71.5(5)
C125 C123 H123 126.6
C122 C123 H123 126.6
Zr0B C123 H123 126.6
C19B C27B C28B 119.8(8)
C19B C27B H27B 120.1
C28B C27B H27B 120.1
C160 C163 C164 120.3(8)
C160 C163 H163 119.9
C164 C163 H163 119.9
C35P C32P C34P 109.0(10)
C35P C32P Zr03 74.7(4)
C34P C32P Zr03 73.7(4)
C35P C32P H32P 125.2
C34P C32P H32P 125.2
Zr03 C32P H32P 125.2
C121 C124 C125 108.4(8)
C121 C124 Zr0B 74.1(6)
C125 C124 Zr0B 74.9(6)
C121 C124 H124 125.4
C125 C124 H124 125.4
Zr0B C124 H124 125.4
C22P C23P C24P 106.8(10)
C22P C23P Zr02 75.4(6)
C24P C23P Zr02 73.9(7)
C22P C23P H23P 126.0
C24P C23P H23P 126.0
Zr02 C23P H23P 126.0
C31P C33P C35P 106.0(10)
C31P C33P Zr03 72.4(6)
C35P C33P Zr03 73.2(5)
C31P C33P H33P 126.7
C35P C33P H33P 126.7
Zr03 C33P H33P 126.7
C46B C49B C47B 120.0(6)
C46B C49B H49B 120.0
C47B C49B H49B 120.0
C163 C164 C158 118.4(7)
C163 C164 H164 120.8
C158 C164 H164 120.8
C21B C28B C27B 119.4(8)
C21B C28B H28B 120.3
C27B C28B H28B 120.3
C32P C34P C31P 108.0(10)
C32P C34P Zr03 75.1(5)
C31P C34P Zr03 73.5(5)
C32P C34P H34P 125.6
C31P C34P H34P 125.6
Zr03 C34P H34P 125.6
C25P C24P C23P 107.0(9)
C25P C24P Zr02 73.9(7)
C23P C24P Zr02 73.7(5)
C25P C24P H24P 126.1
C23P C24P H24P 126.1
Zr02 C24P H24P 126.1
C18B C29B C25B 119.7(7)
C18B C29B H29B 120.2
C25B C29B H29B 120.2
C82P C85P C81P 108.5(7)
C82P C85P Zr08 73.2(5)
C81P C85P Zr08 75.6(5)
C82P C85P H85P 125.4
C81P C85P H85P 125.4
Zr08 C85P H85P 125.4
C140 C141 C131 120.5(8)
C140 C141 H141 119.8
C131 C141 H141 119.8
C21B C30B C31B 118.1(9)
C21B C30B H30B 120.9
C31B C30B H30B 120.9
C03K C06J C05G 109.2(8)
C03K C06J Zr0C 73.9(5)
C05G C06J Zr0C 73.8(4)
C03K C06J H06J 125.2
C05G C06J H06J 125.2
Zr0C C06J H06J 125.2
C21P C25P C24P 109.4(12)
C21P C25P Zr02 76.7(6)
C24P C25P Zr02 74.7(6)
C21P C25P H25P 124.7
C24P C25P H25P 124.7
Zr02 C25P H25P 124.7
C32P C35P C33P 108.7(10)
C32P C35P Zr03 74.4(5)
C33P C35P Zr03 74.4(5)
C32P C35P H35P 125.3
C33P C35P H35P 125.3
Zr03 C35P H35P 125.3
C123 C125 C124 108.0(8)
C123 C125 Zr0B 75.1(6)
C124 C125 Zr0B 72.6(6)
C123 C125 H125 125.6
C124 C125 H125 125.6
Zr0B C125 H125 125.6
C128 C142 C133 119.5(8)
C128 C142 H142 120.3
C133 C142 H142 120.3
C19B C31B C30B 120.0(8)
C19B C31B H31B 120.0
C30B C31B H31B 120.0
C137 C143 C139 117.7(7)
C137 C143 H143 121.2
C139 C143 H143 121.2

loop_
_geom_bond_atom_site_label_1
_geom_bond_atom_site_label_2
_geom_bond_distance
Zr01 O23H 2.068(4)
Zr01 O25H 2.114(3)
Zr01 O24H 2.124(4)
Zr01 O31H 2.186(4)
Zr01 O30H 2.192(4)
Zr01 C15P 2.530(6)
Zr01 C14P 2.540(6)
Zr01 C13P 2.547(6)
Zr01 C12P 2.559(6)
Zr01 C11P 2.581(6)
Zr01 Zr05 3.3500(10)
Zr01 Zr06 3.3528(9)
Zr02 O15H 2.075(4)
Zr02 O16H 2.114(4)
Zr02 O17H 2.119(4)
Zr02 O22C 2.187(4)
Zr02 O20C 2.191(4)
Zr02 C25P 2.492(9)
Zr02 C23P 2.499(9)
Zr02 C24P 2.502(9)
Zr02 C21P 2.514(9)
Zr02 C22P 2.532(10)
Zr02 Zr08 3.3472(11)
Zr02 Zr07 3.3507(9)
Zr03 O14H 2.085(4)
Zr03 O12H 2.114(4)
Zr03 O13H 2.118(4)
Zr03 O13C 2.178(4)
Zr03 O11C 2.199(4)
Zr03 C31P 2.504(9)
Zr03 C34P 2.513(8)
Zr03 C32P 2.530(7)
Zr03 C35P 2.534(7)
Zr03 C33P 2.549(8)
Zr03 Zr0A 3.3366(9)
Zr03 Zr04 3.3536(10)
Zr04 O14H 2.056(4)
Zr04 O11H 2.115(4)
Zr04 O13H 2.130(4)
Zr04 O12C 2.183(4)
Zr04 O16C 2.206(4)
Zr04 C43P 2.511(6)
Zr04 C41P 2.540(7)
Zr04 C42P 2.549(8)
Zr04 C45P 2.559(6)
Zr04 C44P 2.575(7)
Zr04 Zr0A 3.3391(11)
Zr05 O23H 2.084(4)
Zr05 O26H 2.098(4)
Zr05 O24H 2.119(4)
Zr05 O32H 2.198(4)
Zr05 O28H 2.202(4)
Zr05 C51 2.502(8)
Zr05 C53X 2.533(6)
Zr05 C54G 2.539(8)
Zr05 C55 2.561(7)
Zr05 C52C 2.564(6)
Zr05 Zr06 3.3410(10)
Zr06 O23H 2.083(3)
Zr06 O26H 2.108(4)
Zr06 O25H 2.125(4)
Zr06 O27H 2.182(4)
Zr06 O29H 2.204(4)
Zr06 C65P 2.502(6)
Zr06 C63P 2.515(6)
Zr06 C64P 2.539(6)
Zr06 C62P 2.563(7)
Zr06 C61P 2.583(6)
Zr07 O15H 2.079(3)
Zr07 O18H 2.107(4)
Zr07 O16H 2.132(4)
Zr07 O18C 2.183(4)
Zr07 O21C 2.205(4)
Zr07 C74P 2.515(7)
Zr07 C71P 2.527(6)
Zr07 C75P 2.540(7)
Zr07 C72P 2.539(7)
Zr07 C73P 2.570(7)
Zr07 Zr08 3.3376(10)
Zr08 O15H 2.064(4)
Zr08 O18H 2.103(4)
Zr08 O17H 2.123(4)
Zr08 O17C 2.195(4)
Zr08 O19C 2.208(4)
Zr08 C83P 2.528(7)
Zr08 C82P 2.528(8)
Zr08 C84P 2.538(7)
Zr08 C85P 2.544(9)
Zr08 C81P 2.588(7)
Zr09 O011 2.080(4)
Zr09 O13 2.107(5)
Zr09 O12 2.137(4)
Zr09 O37H 2.176(5)
Zr09 O34H 2.197(4)
Zr09 C95P 2.511(6)
Zr09 C94P 2.514(7)
Zr09 C91P 2.544(6)
Zr09 C92P 2.549(7)
Zr09 C93P 2.566(6)
Zr09 Zr0B 3.3402(11)
Zr09 Zr0C 3.3506(10)
Zr0A O14H 2.062(4)
Zr0A O12H 2.102(4)
Zr0A O11H 2.125(4)
Zr0A O15C 2.177(4)
Zr0A O14C 2.198(4)
Zr0A C12A 2.513(8)
Zr0A C13A 2.522(7)
Zr0A C11A 2.554(8)
Zr0A C14A 2.567(6)
Zr0A C15A 2.590(7)
Zr0B O011 2.080(5)
Zr0B O13 2.113(4)
Zr0B O11 2.117(5)
Zr0B O33H 2.196(4)
Zr0B O36H 2.218(5)
Zr0B C122 2.532(9)
Zr0B C121 2.538(8)
Zr0B C124 2.544(10)
Zr0B C125 2.573(10)
Zr0B C123 2.594(9)
Zr0B Zr0C 3.3453(12)
Zr0C O011 2.083(4)
Zr0C O11 2.112(5)
Zr0C O12 2.113(4)
Zr0C O35H 2.180(5)
Zr0C O38H 2.210(5)
Zr0C C04P 2.524(9)
Zr0C C04N 2.530(7)
Zr0C C03K 2.524(9)
Zr0C C06J 2.550(8)
Zr0C C05G 2.550(7)
S11F O12S 1.422(6)
S11F O11S 1.427(6)
S11F C15B 1.761(6)
S11F C44B 1.777(6)
S16G O40S 1.422(5)
S16G O39S 1.446(6)
S16G C158 1.765(6)
S16G C127 1.778(6)
S12I O13S 1.438(6)
S12I O14S 1.442(7)
S12I C16B 1.774(6)
S12I C39B 1.783(6)
S15K O44S 1.419(6)
S15K O43S 1.447(6)
S15K C137 1.770(7)
S15K C154 1.774(6)
S13L O15S 1.431(7)
S13L O16S 1.435(7)
S13L C21B 1.779(6)
S13L C35B 1.786(6)
S14M O42S 1.432(7)
S14M O41S 1.447(8)
S14M C151 1.774(6)
S14M C132 1.779(6)
O17H H17H 0.9500
O13H H13H 0.9500
O24H H24H 0.9500
O25H H25H 0.9500
O32H C166 1.271(7)
O16H H16H 0.9500
O12 H12 0.9500
O12H H12H 0.9500
O11H H11H 0.9500
O30H C167 1.269(6)
O21C C52B 1.251(8)
O28H C165 1.264(7)
O18H H18H 0.9500
O15C C13B 1.270(8)
O27H C165 1.260(7)
O13 H13 0.9500
O16C C13B 1.267(8)
O11C C11B 1.263(8)
O26H H26H 0.9500
O17C C50B 1.265(7)
O31H C166 1.274(7)
O11 H11 0.9500
O14C C12B 1.264(7)
O22C C52B 1.264(7)
O29H C167 1.264(7)
O20C C51B 1.271(8)
O33H C146 1.259(8)
O36H C145 1.266(10)
O12C C11B 1.267(7)
O19C C51B 1.267(9)
O34H C146 1.276(8)
O35H C145 1.274(10)
O18C C50B 1.264(7)
O13C C12B 1.264(7)
O37H C144 1.271(8)
O38H C144 1.260(8)
C147 C149 1.378(9)
C147 C155 1.400(10)
C147 C166 1.498(7)
C51 C54G 1.386(10)
C51 C53X 1.429(10)
C51 H51 1.0000
C11P C13P 1.406(8)
C11P C12P 1.434(9)
C11P H11P 1.0000
C44B C46B 1.384(9)
C44B C45B 1.402(10)
C12P C15P 1.422(9)
C12P H12P 1.0000
C41P C43P 1.393(11)
C41P C42P 1.423(10)
C41P H41P 1.0000
C52C C53X 1.375(11)
C52C C55 1.403(9)
C52C H52C 1.0000
C91P C93P 1.413(9)
C91P C95P 1.415(10)
C91P H91P 1.0000
C148 C153 1.386(8)
C148 C154 1.404(9)
C148 H148 0.9500
C51B C37B 1.506(8)
C11A C12A 1.419(10)
C11A C15A 1.420(11)
C11A H11A 1.0000
C42B C39B 1.354(11)
C42B C43B 1.383(8)
C42B H42B 0.9500
C38B C41B 1.400(10)
C38B C43B 1.399(9)
C38B C52B 1.496(8)
C149 C157 1.385(8)
C149 H149 0.9500
C14B C24B 1.383(9)
C14B C20B 1.398(9)
C14B C12B 1.496(8)
C37B C34B 1.382(9)
C37B C32B 1.392(10)
C92P C94P 1.399(9)
C92P C93P 1.446(11)
C92P H92P 1.0000
C12A C13A 1.392(10)
C12A H12A 1.0000
C150 C159 1.391(8)
C150 C153 1.392(9)
C150 C165 1.498(7)
C71P C74P 1.401(11)
C71P C72P 1.414(8)
C71P H71P 1.0000
C167 C160 1.490(8)
C93P H93P 1.0000
C39B C40B 1.363(11)
C53X H53X 1.0000
C13P C14P 1.428(9)
C13P H13P 1.0000
C45B C48B 1.376(9)
C45B H45B 0.9500
C94P C95P 1.407(10)
C94P H94P 1.0000
C14P C15P 1.408(9)
C14P H14P 1.0000
C11B C25B 1.500(8)
C95P H95P 1.0000
C151 C156 1.377(10)
C151 C157 1.399(11)
C126 C127 1.399(9)
C126 C138 1.399(8)
C126 H126 0.9500
C15B C23B 1.352(11)
C15B C18B 1.404(10)
C32B C33B 1.389(8)
C32B H32B 0.9500
C152 C158 1.377(9)
C152 C162 1.395(8)
C152 H152 0.9500
C43B H43B 0.9500
C61P C64P 1.425(10)
C61P C62P 1.432(12)
C61P H61P 1.0000
C127 C136 1.374(10)
C128 C142 1.368(11)
C128 C139 1.383(10)
C128 C144 1.507(10)
C72P C73P 1.413(12)
C72P H72P 1.0000
C13A C14A 1.419(11)
C13A H13A 1.0000
C54G C55 1.424(11)
C54G H54G 1.0000
C153 H153 0.9500
C154 C161 1.385(9)
C03K C06J 1.315(15)
C03K C04N 1.393(13)
C03K H03K 1.0000
C42P C44P 1.425(12)
C42P H42P 1.0000
C16B C26B 1.386(10)
C16B C17B 1.390(10)
C46B C49B 1.388(8)
C46B H46B 0.9500
C129 C132 1.377(13)
C129 C134 1.423(9)
C129 H129 0.9500
C155 C156 1.389(8)
C155 H155 0.9500
C21P C25P 1.24(2)
C21P C22P 1.390(18)
C21P H21P 1.0000
C62P C63P 1.404(10)
C62P H62P 1.0000
C47B C48B 1.387(9)
C47B C49B 1.401(9)
C47B C50B 1.493(8)
C145 C131 1.479(8)
C33B C35B 1.385(11)
C33B H33B 0.9500
C17B C20B 1.388(8)
C17B H17B 0.9500
C48B H48B 0.9500
C156 H156 0.9500
C81P C85P 1.421(12)
C81P C84P 1.432(11)
C81P H81P 1.0000
C15P H15P 1.0000
C157 H157 0.9500
C40B C41B 1.388(10)
C40B H40B 0.9500
C55 H55 1.0000
C34B C36B 1.409(8)
C34B H34B 0.9500
C18B C29B 1.382(10)
C18B H18B 0.9500
C35B C36B 1.356(12)
C14A C15A 1.411(9)
C14A H14A 1.0000
C43P C45P 1.414(10)
C43P H43P 1.0000
C158 C164 1.395(11)
C82P C83P 1.396(12)
C82P C85P 1.414(13)
C82P H82P 1.0000
C63P C65P 1.428(10)
C63P H63P 1.0000
C83P C84P 1.416(11)
C83P H83P 1.0000
C19B C31B 1.337(12)
C19B C27B 1.353(10)
C19B C13B 1.512(8)
C130 C135 1.372(9)
C130 C138 1.382(9)
C130 C146 1.495(8)
C20B H20B 0.9500
C131 C141 1.408(12)
C131 C134 1.401(12)
C15A H15A 1.0000
C159 C161 1.381(8)
C159 H159 0.9500
C21B C28B 1.326(13)
C21B C30B 1.347(13)
C22B C25B 1.359(9)
C22B C23B 1.388(9)
C22B H22B 0.9500
C04N C04P 1.420(12)
C04N H04N 1.0000
C160 C162 1.387(10)
C160 C163 1.396(9)
C04P C05G 1.453(13)
C04P H04P 1.0000
C44P C45P 1.398(10)
C44P H44P 1.0000
C73P C75P 1.389(12)
C73P H73P 1.0000
C74P C75P 1.441(11)
C74P H74P 1.0000
C132 C140 1.373(12)
C64P C65P 1.427(12)
C64P H64P 1.0000
C36B H36B 0.9500
C45P H45P 1.0000
C23B H23B 0.9500
C133 C137 1.358(10)
C133 C142 1.419(11)
C133 H133 0.9500
C134 H134 0.9500
C161 H161 0.9500
C31P C33P 1.37(2)
C31P C34P 1.40(2)
C31P H31P 1.0000
C135 C136 1.397(8)
C135 H135 0.9500
C24B C26B 1.395(8)
C24B H24B 0.9500
C75P H75P 1.0000
C136 H136 0.9500
C137 C143 1.404(11)
C162 H162 0.9500
C65P H65P 1.0000
C05G C06J 1.424(17)
C05G H05G 1.0000
C138 H138 0.9500
C121 C124 1.369(13)
C121 C122 1.395(13)
C121 H121 1.0000
C25B C29B 1.406(10)
C139 C143 1.402(11)
C139 H139 0.9500
C122 C123 1.422(14)
C122 H122 1.0000
C140 C141 1.385(9)
C140 H140 0.9500
C41B H41B 0.9500
C26B H26B 0.9500
C84P H84P 1.0000
C22P C23P 1.381(18)
C22P H22P 1.0000
C123 C125 1.401(16)
C123 H123 1.0000
C27B C28B 1.402(10)
C27B H27B 0.9500
C163 C164 1.395(10)
C163 H163 0.9500
C32P C35P 1.350(14)
C32P C34P 1.354(18)
C32P H32P 1.0000
C124 C125 1.432(15)
C124 H124 1.0000
C23P C24P 1.40(2)
C23P H23P 1.0000
C33P C35P 1.415(15)
C33P H33P 1.0000
C49B H49B 0.9500
C164 H164 0.9500
C28B H28B 0.9500
C34P H34P 1.0000
C24P C25P 1.35(3)
C24P H24P 1.0000
C29B H29B 0.9500
C85P H85P 1.0000
C141 H141 0.9500
C30B C31B 1.419(11)
C30B H30B 0.9500
C06J H06J 1.0000
C25P H25P 1.0000
C35P H35P 1.0000
C125 H125 1.0000
C142 H142 0.9500
C31B H31B 0.9500
C143 H143 0.9500

loop_
_platon_squeeze_void_nr
_platon_squeeze_void_average_x
_platon_squeeze_void_average_y
_platon_squeeze_void_average_z
_platon_squeeze_void_volume
_platon_squeeze_void_count_electrons
_platon_squeeze_void_content
1 0.016 0.356 0.000 4055 1142 ' '
